data_7024953
loop_
_publ_author_name
'Cameron, T. Stanley'
'Nikiforov, Grigory B.'
'Passmore, Jack'
'Rautiainen, J. Mikko'

_publ_section_title
;
 Preparation, structure and analysis of the bonding in the molecular
 entity (OSO)2Li{[AlF(ORF)3]Li[Al(ORF)4]} (RF = C(CF3)3).
;
_journal_issue 10
_journal_name_full 'Dalton transactions (Cambridge, England : 2003)'
_journal_page_first 2587
_journal_page_last 2596
_journal_paper_doi 10.1039/b923291e
_journal_volume 39
_journal_year 2010
_chemical_formula_moiety 'C28 Al2 F64 Li2 O11 S2 '
_chemical_formula_sum 'C28 Al2 F64 Li2 O11 S2'
_chemical_formula_weight 1860.16
_space_group_IT_number 14
_symmetry_cell_setting monoclinic
_symmetry_Int_Tables_number 14
_symmetry_space_group_name_Hall '-P 2ybc'
_symmetry_space_group_name_H-M 'P 1 21/c 1'
_cell_angle_alpha 90.0000
_cell_angle_beta 96.8520(16)
_cell_angle_gamma 90.0000
_cell_formula_units_Z 4
_cell_length_a 10.4808(3)
_cell_length_b 17.0263(3)
_cell_length_c 31.0222(9)
_cell_measurement_reflns_used 41052
_cell_measurement_temperature 100.1
_cell_measurement_theta_max 72.5
_cell_measurement_theta_min 2.3
_cell_volume 5496.3(2)
_computing_cell_refinement PROCESS
_computing_data_collection PROCESS
_computing_data_reduction CrystalStructure
_computing_publication_material 'CrystalStructure 3.8'
_computing_structure_refinement CRYSTALS
_computing_structure_solution SIR92
_diffrn_detector_area_resol_mean 10.00
_diffrn_measured_fraction_theta_full 0.992
_diffrn_measured_fraction_theta_max 0.923
_diffrn_measurement_device_type 'Rigaku RAXIS-UNKNOWN'
_diffrn_measurement_method \w
_diffrn_radiation_type 'Mo K\a'
_diffrn_radiation_wavelength 0.71070
_diffrn_reflns_av_R_equivalents 0.063
_diffrn_reflns_limit_h_max 28
_diffrn_reflns_limit_h_min -16
_diffrn_reflns_limit_k_max 33
_diffrn_reflns_limit_k_min -25
_diffrn_reflns_limit_l_max 77
_diffrn_reflns_limit_l_min -78
_diffrn_reflns_number 125943
_diffrn_reflns_theta_full 30.00
_diffrn_reflns_theta_max 35.66
_exptl_absorpt_coefficient_mu 0.400
_exptl_absorpt_correction_type none
_exptl_crystal_colour colourless
_exptl_crystal_density_diffrn 2.248
_exptl_crystal_density_method 'not measured'
_exptl_crystal_description block
_exptl_crystal_F_000 3584.00
_exptl_crystal_size_max 0.32
_exptl_crystal_size_mid 0.23
_exptl_crystal_size_min 0.17
_refine_diff_density_max 1.40
_refine_diff_density_min -0.72
_refine_ls_extinction_coef 129(38)
_refine_ls_extinction_method 'Larson (1970) Crystallographic Computing eq. 22'
_refine_ls_goodness_of_fit_ref 0.972
_refine_ls_number_parameters 1037
_refine_ls_number_reflns 11129
_refine_ls_R_factor_gt 0.0524
_refine_ls_shift/su_max 0.0000
_refine_ls_structure_factor_coef F
_refine_ls_weighting_details 'w = 1/[0.0010Fo^2^ + 3.0000\s(Fo^2^) + 0.5000]'
_refine_ls_weighting_scheme calc
_refine_ls_wR_factor_ref 0.0702
_reflns_number_gt 11129
_reflns_number_total 15899
_reflns_threshold_expression F^2^>2.0\s(F^2^)
_cod_data_source_file b923291e.txt
_cod_data_source_block Icec
_cod_original_formula_sum 'C28 Al2 F64 Li2 O11 S2 '
_cod_database_code 7024953

loop_
_symmetry_equiv_pos_site_id
_symmetry_equiv_pos_as_xyz
1 +X,+Y,+Z
2 -X,1/2+Y,1/2-Z
3 -X,-Y,-Z
4 +X,1/2-Y,1/2+Z

loop_
_atom_site_label
_atom_site_type_symbol
_atom_site_fract_x
_atom_site_fract_y
_atom_site_fract_z
_atom_site_U_iso_or_equiv
_atom_site_adp_type
_atom_site_occupancy
_atom_site_symmetry_multiplicity
_atom_site_calc_flag
_atom_site_refinement_flags
S(1) S 1.44617(8) 0.44122(5) 0.80421(3) 0.03812(19) Uani 1.00 1 d .
S(2) S 1.28715(13) 0.15922(6) 0.86177(3) 0.0587(2) Uani 1.00 1 d .
Al(1) Al 0.81630(7) 0.22455(4) 0.51612(2) 0.02119(16) Uani 1.00 1 d .
Al(2) Al 1.14822(7) 0.33965(4) 0.69943(2) 0.02077(16) Uani 1.00 1 d .
F(1) F 0.53082(19) 0.30191(11) 0.51642(7) 0.0435(5) Uani 1.00 1 d .
F(2) F 0.5637(2) 0.39818(13) 0.47415(7) 0.0478(5) Uani 1.00 1 d .
F(3) F 0.49384(19) 0.42075(12) 0.53579(7) 0.0465(5) Uani 1.00 1 d .
F(4) F 0.8027(2) 0.45882(12) 0.48498(6) 0.0485(5) Uani 1.00 1 d .
F(5) F 0.6971(2) 0.52163(10) 0.52969(8) 0.0490(5) Uani 1.00 1 d .
F(6) F 0.88319(19) 0.47372(10) 0.55145(6) 0.0383(4) Uani 1.00 1 d .
F(7) F 0.6798(2) 0.44486(11) 0.60528(6) 0.0415(5) Uani 1.00 1 d .
F(8) F 0.63392(19) 0.32195(11) 0.59898(6) 0.0400(4) Uani 1.00 1 d .
F(9) F 0.83156(18) 0.35917(10) 0.60721(5) 0.0343(4) Uani 1.00 1 d .
F(10) F 0.9940(2) 0.06091(12) 0.60679(7) 0.0464(5) Uani 1.00 1 d .
F(11) F 0.9034(2) 0.04889(11) 0.54113(6) 0.0427(5) Uani 1.00 1 d .
F(12) F 0.8349(2) -0.01916(10) 0.59268(7) 0.0524(6) Uani 1.00 1 d .
F(13) F 0.6427(2) 0.04989(11) 0.53712(6) 0.0434(5) Uani 1.00 1 d .
F(14) F 0.57508(18) 0.15722(12) 0.56355(7) 0.0407(4) Uani 1.00 1 d .
F(15) F 0.5943(2) 0.05260(12) 0.60282(6) 0.0462(5) Uani 1.00 1 d .
F(16) F 0.7960(2) 0.07170(10) 0.66365(6) 0.0392(4) Uani 1.00 1 d .
F(17) F 0.69587(19) 0.18042(11) 0.64771(6) 0.0375(4) Uani 1.00 1 d .
F(18) F 0.90144(18) 0.17685(10) 0.65250(5) 0.0331(4) Uani 1.00 1 d .
F(19) F 0.4706(2) 0.11721(13) 0.39598(6) 0.0455(5) Uani 1.00 1 d .
F(20) F 0.4752(2) 0.22649(14) 0.43086(8) 0.0586(6) Uani 1.00 1 d .
F(21) F 0.47414(19) 0.11779(15) 0.46533(7) 0.0495(5) Uani 1.00 1 d .
F(22) F 0.6553(2) 0.01511(11) 0.44929(7) 0.0473(5) Uani 1.00 1 d .
F(23) F 0.8425(2) 0.06274(14) 0.44496(7) 0.0526(6) Uani 1.00 1 d .
F(24) F 0.7055(2) 0.05349(13) 0.38727(6) 0.0479(5) Uani 1.00 1 d .
F(25) F 0.6470(2) 0.21228(14) 0.36791(6) 0.0595(6) Uani 1.00 1 d .
F(26) F 0.7180(3) 0.28500(13) 0.42251(7) 0.0641(7) Uani 1.00 1 d .
F(27) F 0.8399(2) 0.19626(17) 0.40005(8) 0.0639(7) Uani 1.00 1 d .
F(28) F 1.0663(2) 0.29888(12) 0.56783(6) 0.0430(5) Uani 1.00 1 d .
F(29) F 1.24679(19) 0.31817(14) 0.54338(7) 0.0483(5) Uani 1.00 1 d .
F(30) F 1.0760(2) 0.37596(11) 0.51361(8) 0.0486(5) Uani 1.00 1 d .
F(31) F 1.1617(2) 0.15459(15) 0.55853(10) 0.0663(7) Uani 1.00 1 d .
F(32) F 1.1308(2) 0.10252(14) 0.49506(12) 0.0740(8) Uani 1.00 1 d .
F(33) F 1.2957(2) 0.17624(18) 0.51253(13) 0.0837(10) Uani 1.00 1 d .
F(34) F 1.1238(3) 0.1996(2) 0.42830(9) 0.0804(9) Uani 1.00 1 d .
F(35) F 1.2356(2) 0.2982(2) 0.45603(9) 0.0743(8) Uani 1.00 1 d .
F(36) F 1.0335(2) 0.31051(18) 0.43488(8) 0.0673(8) Uani 1.00 1 d .
F(37) F 1.4411(2) 0.42883(15) 0.65470(11) 0.0734(8) Uani 1.00 1 d .
F(38) F 1.4308(2) 0.55237(14) 0.64225(9) 0.0641(7) Uani 1.00 1 d .
F(39) F 1.4634(2) 0.50941(16) 0.70822(9) 0.0616(7) Uani 1.00 1 d .
F(40) F 1.0555(2) 0.47403(15) 0.62683(8) 0.0622(7) Uani 1.00 1 d .
F(41) F 1.2278(3) 0.44882(15) 0.59887(7) 0.0744(8) Uani 1.00 1 d .
F(42) F 1.1768(2) 0.56881(13) 0.60897(7) 0.0630(7) Uani 1.00 1 d .
F(43) F 1.0871(2) 0.57336(12) 0.69458(9) 0.0553(6) Uani 1.00 1 d .
F(44) F 1.2689(2) 0.62994(11) 0.68885(7) 0.0488(5) Uani 1.00 1 d .
F(45) F 1.2479(2) 0.55003(13) 0.74128(7) 0.0499(5) Uani 1.00 1 d .
F(46) F 0.9011(2) 0.22365(10) 0.74725(7) 0.0420(5) Uani 1.00 1 d .
F(47) F 0.7749(2) 0.28981(12) 0.78334(8) 0.0467(5) Uani 1.00 1 d .
F(48) F 0.9636(2) 0.25605(13) 0.81346(7) 0.0480(5) Uani 1.00 1 d .
F(49) F 1.0807(2) 0.39288(14) 0.82627(6) 0.0465(5) Uani 1.00 1 d .
F(50) F 1.0066(2) 0.48699(12) 0.78383(8) 0.0525(6) Uani 1.00 1 d .
F(51) F 0.8803(2) 0.42349(14) 0.82155(7) 0.0498(5) Uani 1.00 1 d .
F(52) F 0.80316(18) 0.33832(13) 0.69773(6) 0.0412(4) Uani 1.00 1 d .
F(53) F 0.92572(19) 0.43971(11) 0.69902(6) 0.0399(4) Uani 1.00 1 d .
F(54) F 0.7698(2) 0.43705(13) 0.73859(7) 0.0475(5) Uani 1.00 1 d .
F(55) F 1.4842(2) 0.2409(2) 0.76643(10) 0.0886(10) Uani 1.00 1 d .
F(56) F 1.5387(2) 0.15085(14) 0.72384(7) 0.0498(5) Uani 1.00 1 d .
F(57) F 1.5238(3) 0.2764(2) 0.70743(14) 0.0603(11) Uani 0.63 1 d P
F(58) F 1.3119(2) 0.27821(13) 0.64095(7) 0.0539(6) Uani 1.00 1 d .
F(59) F 1.4116(2) 0.16662(15) 0.64189(7) 0.0549(6) Uani 1.00 1 d .
F(60) F 1.2070(3) 0.1749(2) 0.64079(12) 0.0514(9) Uani 0.63 1 d P
F(61) F 1.1567(3) 0.12927(14) 0.72214(13) 0.0872(10) Uani 1.00 1 d .
F(62) F 1.3139(2) 0.06833(11) 0.70056(9) 0.0596(7) Uani 1.00 1 d .
F(63) F 1.3121(4) 0.1177(2) 0.76523(12) 0.0616(11) Uani 0.63 1 d P
F(64) F 1.05037(15) 0.30628(9) 0.65670(5) 0.0267(3) Uani 1.00 1 d .
F(65) F 1.4143(8) 0.1564(5) 0.7745(2) 0.070(2) Uani 0.37 1 d P
F(66) F 1.4860(5) 0.2770(3) 0.6686(2) 0.0592(19) Uani 0.37 1 d P
F(67) F 1.1639(6) 0.1429(4) 0.6651(3) 0.062(2) Uani 0.37 1 d P
O(1) O 0.7867(2) 0.32244(10) 0.52466(6) 0.0280(4) Uani 1.00 1 d .
O(2) O 0.82599(18) 0.18608(10) 0.57047(6) 0.0239(4) Uani 1.00 1 d .
O(3) O 0.70781(19) 0.17370(11) 0.48109(6) 0.0284(4) Uani 1.00 1 d .
O(4) O 0.9636(2) 0.21897(11) 0.49761(7) 0.0301(4) Uani 1.00 1 d .
O(6) O 1.2264(2) 0.42464(11) 0.69162(7) 0.0303(4) Uani 1.00 1 d .
O(7) O 1.07220(18) 0.34007(11) 0.74698(6) 0.0268(4) Uani 1.00 1 d .
O(8) O 1.26100(19) 0.26931(11) 0.72191(6) 0.0266(4) Uani 1.00 1 d .
O(9) O 1.5608(2) 0.41120(19) 0.79290(11) 0.0610(9) Uani 1.00 1 d .
O(10) O 1.3354(2) 0.39127(16) 0.79954(8) 0.0438(6) Uani 1.00 1 d .
O(11) O 1.2690(3) 0.22932(15) 0.83646(8) 0.0517(7) Uani 1.00 1 d .
O(12) O 1.2080(5) 0.0964(2) 0.85034(19) 0.1174(19) Uani 1.00 1 d .
C(1) C 0.7133(2) 0.38124(14) 0.53784(9) 0.0267(5) Uani 1.00 1 d .
C(2) C 0.5723(3) 0.37579(17) 0.51550(11) 0.0352(7) Uani 1.00 1 d .
C(3) C 0.7751(3) 0.46069(16) 0.52556(10) 0.0344(7) Uani 1.00 1 d .
C(4) C 0.7124(2) 0.37767(16) 0.58769(9) 0.0307(6) Uani 1.00 1 d .
C(5) C 0.7882(2) 0.11831(14) 0.58990(8) 0.0262(5) Uani 1.00 1 d .
C(6) C 0.8813(3) 0.05017(16) 0.58250(10) 0.0356(7) Uani 1.00 1 d .
C(7) C 0.6468(3) 0.09407(18) 0.57285(10) 0.0342(7) Uani 1.00 1 d .
C(8) C 0.7934(2) 0.13562(15) 0.63922(9) 0.0288(6) Uani 1.00 1 d .
C(9) C 0.6688(2) 0.15377(16) 0.43902(9) 0.0283(6) Uani 1.00 1 d .
C(10) C 0.5199(3) 0.1531(2) 0.43294(10) 0.0368(7) Uani 1.00 1 d .
C(11) C 0.7190(3) 0.06932(19) 0.43005(10) 0.0374(7) Uani 1.00 1 d .
C(12) C 0.7178(4) 0.2135(2) 0.40659(11) 0.0464(9) Uani 1.00 1 d .
C(13) C 1.0892(2) 0.23884(17) 0.49994(10) 0.0305(6) Uani 1.00 1 d .
C(14) C 1.1225(2) 0.30959(18) 0.53090(11) 0.0345(7) Uani 1.00 1 d .
C(15) C 1.1721(3) 0.1664(2) 0.51676(16) 0.0537(10) Uani 1.00 1 d .
C(16) C 1.1211(4) 0.2623(2) 0.45415(13) 0.0546(11) Uani 1.00 1 d .
C(17) C 1.2526(2) 0.49251(15) 0.67152(9) 0.0294(6) Uani 1.00 1 d .
C(18) C 1.3991(3) 0.4958(2) 0.66879(13) 0.0464(9) Uani 1.00 1 d .
C(19) C 1.1750(4) 0.4974(2) 0.62578(11) 0.0460(9) Uani 1.00 1 d .
C(20) C 1.2145(3) 0.56292(17) 0.69966(11) 0.0374(7) Uani 1.00 1 d .
C(21) C 0.9548(2) 0.35779(15) 0.76060(9) 0.0255(5) Uani 1.00 1 d .
C(22) C 0.8962(3) 0.28009(17) 0.77649(10) 0.0343(7) Uani 1.00 1 d .
C(23) C 0.9793(3) 0.41627(19) 0.79929(11) 0.0381(7) Uani 1.00 1 d .
C(24) C 0.8601(2) 0.39421(18) 0.72380(10) 0.0333(7) Uani 1.00 1 d .
C(25) C 1.3308(2) 0.20856(15) 0.70707(9) 0.0273(5) Uani 1.00 1 d .
C(26) C 1.4700(6) 0.2173(4) 0.7273(2) 0.0401(16) Uani 0.63 1 d P
C(27) C 1.3194(6) 0.2060(3) 0.65726(17) 0.0372(13) Uani 0.63 1 d P
C(28) C 1.4501(11) 0.1935(7) 0.7415(3) 0.042(3) Uani 0.37 1 d P
C(29) C 1.2747(6) 0.1288(3) 0.7233(2) 0.0430(16) Uani 0.63 1 d P
C(30) C 1.3849(10) 0.2324(6) 0.6630(3) 0.040(2) Uani 0.37 1 d P
C(31) C 1.2453(10) 0.1372(5) 0.7004(5) 0.044(2) Uani 0.37 1 d P
Li(1) Li 0.9476(5) 0.2618(3) 0.61062(16) 0.0337(12) Uani 1.00 1 d .
Li(2) Li 1.2273(5) 0.2972(3) 0.78637(18) 0.0384(13) Uani 1.00 1 d .

loop_
_atom_site_aniso_label
_atom_site_aniso_U_11
_atom_site_aniso_U_22
_atom_site_aniso_U_33
_atom_site_aniso_U_12
_atom_site_aniso_U_13
_atom_site_aniso_U_23
S(1) 0.0397(4) 0.0364(3) 0.0371(3) -0.0070(3) -0.0002(3) 0.0005(2)
S(2) 0.0936(8) 0.0455(4) 0.0376(4) 0.0171(5) 0.0102(4) 0.0081(3)
Al(1) 0.0222(3) 0.0196(3) 0.0219(3) -0.0010(2) 0.0030(2) -0.0005(2)
Al(2) 0.0202(3) 0.0173(3) 0.0246(3) 0.0000(2) 0.0018(2) 0.0004(2)
F(1) 0.0340(9) 0.0351(9) 0.0585(12) -0.0026(7) -0.0056(8) -0.0060(8)
F(2) 0.0513(12) 0.0477(11) 0.0391(10) 0.0067(9) -0.0168(8) 0.0019(8)
F(3) 0.0319(9) 0.0439(10) 0.0617(12) 0.0135(7) -0.0026(8) -0.0064(9)
F(4) 0.0742(15) 0.0369(9) 0.0338(9) -0.0103(9) 0.0037(9) 0.0094(7)
F(5) 0.0529(12) 0.0207(7) 0.0686(13) 0.0098(7) -0.0127(10) 0.0028(8)
F(6) 0.0385(9) 0.0292(8) 0.0448(10) -0.0038(6) -0.0046(7) 0.0017(7)
F(7) 0.0470(11) 0.0350(9) 0.0427(10) 0.0106(7) 0.0056(8) -0.0101(7)
F(8) 0.0410(10) 0.0392(9) 0.0419(10) -0.0008(7) 0.0129(8) 0.0029(7)
F(9) 0.0360(9) 0.0373(8) 0.0277(7) 0.0082(6) -0.0041(6) 0.0012(6)
F(10) 0.0462(11) 0.0474(10) 0.0437(10) 0.0190(8) -0.0020(8) -0.0008(8)
F(11) 0.0644(13) 0.0311(8) 0.0338(9) 0.0102(8) 0.0113(8) -0.0031(6)
F(12) 0.0922(18) 0.0204(7) 0.0449(10) 0.0036(9) 0.0086(10) 0.0038(7)
F(13) 0.0591(12) 0.0374(9) 0.0316(8) -0.0203(8) -0.0029(8) -0.0012(7)
F(14) 0.0289(9) 0.0475(10) 0.0446(10) -0.0044(7) 0.0004(7) 0.0059(8)
F(15) 0.0504(11) 0.0513(11) 0.0365(9) -0.0266(9) 0.0037(8) 0.0102(8)
F(16) 0.0573(12) 0.0319(8) 0.0275(8) -0.0080(7) 0.0008(7) 0.0092(6)
F(17) 0.0390(9) 0.0414(9) 0.0339(8) 0.0023(7) 0.0115(7) -0.0004(7)
F(18) 0.0370(9) 0.0340(8) 0.0272(7) -0.0075(6) -0.0002(6) -0.0004(6)
F(19) 0.0399(10) 0.0577(12) 0.0358(9) -0.0045(8) -0.0084(8) -0.0118(8)
F(20) 0.0570(14) 0.0559(13) 0.0571(13) 0.0255(10) -0.0168(10) -0.0156(10)
F(21) 0.0299(9) 0.0780(15) 0.0409(10) -0.0104(9) 0.0053(8) -0.0022(9)
F(22) 0.0656(14) 0.0301(9) 0.0451(10) -0.0041(8) 0.0021(9) -0.0049(7)
F(23) 0.0392(11) 0.0631(13) 0.0535(12) 0.0154(9) -0.0028(9) -0.0190(10)
F(24) 0.0569(13) 0.0518(11) 0.0351(9) 0.0024(9) 0.0058(8) -0.0176(8)
F(25) 0.0917(19) 0.0585(13) 0.0259(9) -0.0182(12) -0.0024(10) 0.0079(8)
F(26) 0.117(2) 0.0353(10) 0.0392(11) -0.0252(12) 0.0078(12) 0.0033(8)
F(27) 0.0626(15) 0.0889(18) 0.0443(12) -0.0349(13) 0.0231(11) -0.0142(11)
F(28) 0.0410(10) 0.0537(11) 0.0367(9) -0.0154(8) 0.0147(8) -0.0140(8)
F(29) 0.0295(9) 0.0614(12) 0.0554(12) -0.0152(8) 0.0104(8) -0.0162(9)
F(30) 0.0521(12) 0.0285(8) 0.0674(13) -0.0060(8) 0.0160(10) -0.0018(8)
F(31) 0.0611(15) 0.0531(13) 0.0787(18) 0.0018(11) -0.0165(12) 0.0157(12)
F(32) 0.0556(15) 0.0384(11) 0.128(2) 0.0075(10) 0.0097(15) -0.0298(13)
F(33) 0.0299(11) 0.0729(17) 0.149(3) 0.0097(11) 0.0129(14) -0.0208(18)
F(34) 0.0776(19) 0.107(2) 0.0643(16) -0.0307(16) 0.0417(15) -0.0474(15)
F(35) 0.0578(15) 0.108(2) 0.0627(15) -0.0427(15) 0.0318(12) -0.0157(14)
F(36) 0.0727(17) 0.0856(18) 0.0426(12) -0.0285(14) 0.0030(11) 0.0182(11)
F(37) 0.0604(16) 0.0462(12) 0.124(2) -0.0036(10) 0.0528(16) -0.0108(13)
F(38) 0.0668(16) 0.0520(13) 0.0796(16) -0.0223(11) 0.0343(13) 0.0107(11)
F(39) 0.0398(12) 0.0636(14) 0.0787(17) -0.0137(10) -0.0040(11) 0.0080(12)
F(40) 0.0670(16) 0.0554(13) 0.0560(13) -0.0226(11) -0.0269(11) 0.0144(10)
F(41) 0.137(2) 0.0519(13) 0.0352(11) -0.0179(15) 0.0146(13) -0.0113(9)
F(42) 0.100(2) 0.0395(11) 0.0434(11) -0.0188(11) -0.0157(11) 0.0175(8)
F(43) 0.0426(12) 0.0367(10) 0.0862(17) 0.0040(8) 0.0058(11) -0.0097(10)
F(44) 0.0647(14) 0.0227(8) 0.0587(12) -0.0115(8) 0.0061(10) -0.0030(7)
F(45) 0.0676(14) 0.0467(11) 0.0353(9) -0.0109(9) 0.0060(9) -0.0096(8)
F(46) 0.0496(11) 0.0276(8) 0.0504(11) -0.0072(7) 0.0121(8) -0.0055(7)
F(47) 0.0335(10) 0.0465(10) 0.0638(13) -0.0061(8) 0.0202(9) 0.0052(9)
F(48) 0.0521(12) 0.0486(11) 0.0437(10) 0.0006(9) 0.0078(9) 0.0160(8)
F(49) 0.0416(11) 0.0616(12) 0.0351(9) -0.0030(9) -0.0008(8) -0.0142(8)
F(50) 0.0559(13) 0.0310(9) 0.0715(14) -0.0080(8) 0.0112(11) -0.0148(9)
F(51) 0.0451(11) 0.0610(13) 0.0467(11) 0.0012(9) 0.0192(9) -0.0190(9)
F(52) 0.0322(9) 0.0547(11) 0.0353(9) -0.0067(8) -0.0019(7) -0.0031(7)
F(53) 0.0370(9) 0.0399(9) 0.0434(10) 0.0020(7) 0.0068(7) 0.0141(7)
F(54) 0.0376(10) 0.0527(11) 0.0534(11) 0.0204(8) 0.0107(8) 0.0037(9)
F(55) 0.0611(17) 0.101(2) 0.091(2) 0.0397(16) -0.0422(15) -0.0495(18)
F(56) 0.0374(10) 0.0601(12) 0.0512(11) 0.0260(9) 0.0025(8) -0.0004(9)
F(57) 0.0366(17) 0.062(2) 0.083(2) -0.0149(15) 0.0115(17) 0.0049(19)
F(58) 0.0735(16) 0.0517(12) 0.0395(10) 0.0209(10) 0.0190(10) 0.0129(8)
F(59) 0.0539(13) 0.0689(14) 0.0435(11) 0.0283(11) 0.0123(9) -0.0061(9)
F(60) 0.048(2) 0.0489(18) 0.0530(19) 0.0060(15) -0.0104(15) -0.0190(15)
F(61) 0.0733(19) 0.0347(11) 0.166(3) -0.0072(11) 0.065(2) 0.0049(15)
F(62) 0.0667(15) 0.0237(8) 0.0904(17) 0.0062(8) 0.0180(13) -0.0085(9)
F(63) 0.097(3) 0.0386(16) 0.051(2) 0.0104(18) 0.017(2) 0.0115(14)
F(64) 0.0256(7) 0.0245(7) 0.0286(7) 0.0001(5) -0.0019(5) -0.0025(5)
F(65) 0.080(5) 0.086(5) 0.044(3) 0.051(4) 0.012(3) 0.019(3)
F(66) 0.032(2) 0.057(3) 0.093(5) 0.011(2) 0.026(3) 0.036(3)
F(67) 0.034(3) 0.047(3) 0.102(5) -0.001(2) -0.005(3) -0.037(3)
O(1) 0.0323(9) 0.0204(7) 0.0319(9) 0.0032(6) 0.0059(7) 0.0002(6)
O(2) 0.0276(8) 0.0203(7) 0.0238(8) -0.0033(6) 0.0034(6) 0.0017(6)
O(3) 0.0300(9) 0.0299(9) 0.0245(8) -0.0051(7) -0.0002(7) -0.0029(6)
O(4) 0.0262(9) 0.0291(9) 0.0360(10) -0.0044(7) 0.0079(7) -0.0043(7)
O(6) 0.0336(10) 0.0219(8) 0.0352(10) -0.0057(7) 0.0038(8) 0.0043(7)
O(7) 0.0223(8) 0.0302(8) 0.0282(9) 0.0011(6) 0.0047(7) -0.0008(6)
O(8) 0.0257(9) 0.0230(8) 0.0304(9) 0.0062(6) -0.0004(7) -0.0018(6)
O(9) 0.0450(16) 0.0612(17) 0.079(2) -0.0092(12) 0.0157(14) -0.0032(14)
O(10) 0.0366(12) 0.0528(14) 0.0403(12) -0.0102(10) -0.0023(9) 0.0005(9)
O(11) 0.0768(19) 0.0434(13) 0.0352(12) 0.0113(12) 0.0078(12) 0.0072(9)
O(12) 0.145(4) 0.069(2) 0.134(4) -0.032(2) -0.003(3) 0.035(2)
C(1) 0.0292(12) 0.0199(10) 0.0300(12) 0.0040(9) -0.0006(10) 0.0016(8)
C(2) 0.0320(14) 0.0291(12) 0.0421(15) 0.0040(10) -0.0056(11) -0.0030(11)
C(3) 0.0428(16) 0.0217(11) 0.0366(14) 0.0022(10) -0.0038(12) 0.0050(10)
C(4) 0.0294(13) 0.0293(12) 0.0332(13) 0.0063(9) 0.0034(10) -0.0015(9)
C(5) 0.0326(13) 0.0195(10) 0.0261(11) -0.0019(9) 0.0019(9) 0.0018(8)
C(6) 0.0518(18) 0.0245(12) 0.0302(13) 0.0054(11) 0.0035(12) 0.0017(9)
C(7) 0.0356(15) 0.0336(13) 0.0326(13) -0.0112(11) 0.0008(11) 0.0052(10)
C(8) 0.0347(14) 0.0256(11) 0.0258(12) -0.0034(9) 0.0030(10) 0.0035(9)
C(9) 0.0303(13) 0.0283(11) 0.0260(12) -0.0029(9) 0.0023(9) -0.0018(9)
C(10) 0.0331(14) 0.0438(16) 0.0316(14) 0.0042(12) -0.0037(11) -0.0062(11)
C(11) 0.0369(15) 0.0400(15) 0.0341(14) 0.0024(12) -0.0003(11) -0.0103(11)
C(12) 0.066(2) 0.0438(17) 0.0295(14) -0.0179(16) 0.0057(14) 0.0005(12)
C(13) 0.0260(12) 0.0307(12) 0.0367(14) -0.0037(9) 0.0109(10) -0.0065(10)
C(14) 0.0290(13) 0.0356(14) 0.0405(15) -0.0091(10) 0.0117(11) -0.0076(11)
C(15) 0.0350(17) 0.0410(17) 0.084(2) 0.0033(13) 0.0030(17) -0.0104(17)
C(16) 0.054(2) 0.070(2) 0.0435(18) -0.0277(19) 0.0224(17) -0.0140(17)
C(17) 0.0368(14) 0.0213(10) 0.0300(12) -0.0071(9) 0.0038(10) 0.0034(9)
C(18) 0.0453(19) 0.0355(15) 0.062(2) -0.0096(13) 0.0213(17) 0.0013(14)
C(19) 0.066(2) 0.0354(15) 0.0339(16) -0.0163(15) -0.0037(15) 0.0063(12)
C(20) 0.0430(16) 0.0238(12) 0.0444(16) -0.0066(11) 0.0013(12) -0.0017(10)
C(21) 0.0234(11) 0.0273(11) 0.0267(11) -0.0008(8) 0.0064(9) -0.0015(8)
C(22) 0.0355(15) 0.0329(13) 0.0353(14) -0.0024(11) 0.0077(11) 0.0032(10)
C(23) 0.0358(15) 0.0386(15) 0.0406(16) -0.0012(11) 0.0074(12) -0.0094(12)
C(24) 0.0292(13) 0.0347(13) 0.0371(14) 0.0034(10) 0.0080(11) 0.0036(11)
C(25) 0.0253(12) 0.0246(11) 0.0316(12) 0.0052(9) 0.0016(9) 0.0006(9)
C(26) 0.029(2) 0.056(3) 0.036(3) 0.012(2) 0.005(2) -0.000(2)
C(27) 0.042(3) 0.035(2) 0.034(2) 0.006(2) 0.002(2) -0.0051(18)
C(28) 0.035(5) 0.056(6) 0.033(5) 0.025(5) -0.002(4) -0.008(4)
C(29) 0.048(3) 0.025(2) 0.058(3) 0.005(2) 0.015(3) 0.002(2)
C(30) 0.040(5) 0.040(4) 0.042(4) 0.020(4) 0.017(4) 0.015(3)
C(31) 0.029(4) 0.018(3) 0.086(8) 0.001(3) 0.017(5) -0.003(4)
Li(1) 0.038(2) 0.031(2) 0.032(2) -0.0066(19) 0.003(2) -0.0013(18)
Li(2) 0.035(2) 0.041(2) 0.037(2) 0.000(2) -0.003(2) 0.005(2)

loop_
_atom_type_symbol
_atom_type_description
_atom_type_scat_dispersion_real
_atom_type_scat_dispersion_imag
_atom_type_scat_source
C C 0.003 0.002
;
International Tables for Crystallography
(1992, Vol. C, Tables 4.2.6.8 and 6.1.1.4)
;
Al Al 0.064 0.051
;
International Tables for Crystallography
(1992, Vol. C, Tables 4.2.6.8 and 6.1.1.4)
;
F F 0.017 0.010
;
International Tables for Crystallography
(1992, Vol. C, Tables 4.2.6.8 and 6.1.1.4)
;
Li Li 0.000 0.000
;
International Tables for Crystallography
(1992, Vol. C, Tables 4.2.6.8 and 6.1.1.4)
;
O O 0.011 0.006
;
International Tables for Crystallography
(1992, Vol. C, Tables 4.2.6.8 and 6.1.1.4)
;
S S 0.125 0.123
;
International Tables for Crystallography
(1992, Vol. C, Tables 4.2.6.8 and 6.1.1.4)
;

loop_
_geom_angle_atom_site_label_1
_geom_angle_atom_site_label_2
_geom_angle_atom_site_label_3
_geom_angle
_geom_angle_publ_flag
O(9) S(1) O(10) 118.12(17) yes
O(11) S(2) O(12) 118.2(2) yes
O(1) Al(1) O(2) 101.49(8) yes
O(1) Al(1) O(3) 117.99(9) yes
O(1) Al(1) O(4) 106.94(10) yes
O(2) Al(1) O(3) 111.69(9) yes
O(2) Al(1) O(4) 109.96(9) yes
O(3) Al(1) O(4) 108.44(10) yes
F(64) Al(2) O(6) 115.92(9) yes
F(64) Al(2) O(7) 111.67(9) yes
F(64) Al(2) O(8) 113.58(8) yes
F(64) Al(2) Li(2) 138.78(13) yes
O(6) Al(2) O(7) 113.06(10) yes
O(6) Al(2) O(8) 108.87(10) yes
O(6) Al(2) Li(2) 105.29(13) yes
O(7) Al(2) O(8) 91.17(9) yes
O(7) Al(2) Li(2) 46.31(13) yes
O(8) Al(2) Li(2) 48.88(13) yes
C(4) F(9) Li(1) 135.9(2) yes
C(8) F(18) Li(1) 115.3(2) yes
C(14) F(28) Li(1) 162.6(2) yes
F(65) F(55) C(26) 82.3(4) yes
F(65) F(55) C(28) 51.7(6) yes
F(66) F(57) C(26) 110.7(4) yes
F(67) F(60) C(27) 111.0(5) yes
F(65) F(63) C(29) 107.0(5) yes
Al(2) F(64) Li(1) 175.54(18) yes
F(55) F(65) C(28) 43.8(6) yes
F(63) F(65) C(28) 113.0(7) yes
F(57) F(66) C(30) 107.0(7) yes
F(60) F(67) C(31) 109.8(7) yes
Al(1) O(1) C(1) 151.74(18) yes
Al(1) O(2) C(5) 136.50(15) yes
Al(1) O(2) Li(1) 107.04(16) yes
C(5) O(2) Li(1) 115.9(2) yes
Al(1) O(3) C(9) 146.57(19) yes
Al(1) O(4) C(13) 151.5(2) yes
Al(2) O(6) C(17) 157.09(19) yes
Al(2) O(7) C(21) 140.08(16) yes
Al(2) O(7) Li(2) 95.30(18) yes
C(21) O(7) Li(2) 124.6(2) yes
Al(2) O(8) C(25) 137.23(16) yes
Al(2) O(8) Li(2) 92.36(17) yes
C(25) O(8) Li(2) 129.6(2) yes
S(1) O(10) Li(2) 160.0(2) yes
S(2) O(11) Li(2) 159.8(2) yes
O(1) C(1) C(2) 111.4(2) yes
O(1) C(1) C(3) 107.4(2) yes
O(1) C(1) C(4) 110.1(2) yes
C(2) C(1) C(3) 109.9(2) yes
C(2) C(1) C(4) 108.9(2) yes
C(3) C(1) C(4) 109.2(2) yes
F(1) C(2) F(2) 107.8(2) yes
F(1) C(2) F(3) 108.1(2) yes
F(1) C(2) C(1) 109.9(2) yes
F(2) C(2) F(3) 108.4(2) yes
F(2) C(2) C(1) 111.3(2) yes
F(3) C(2) C(1) 111.2(2) yes
F(4) C(3) F(5) 108.4(2) yes
F(4) C(3) F(6) 108.2(2) yes
F(4) C(3) C(1) 110.7(2) yes
F(5) C(3) F(6) 107.5(2) yes
F(5) C(3) C(1) 111.8(2) yes
F(6) C(3) C(1) 110.2(2) yes
F(7) C(4) F(8) 107.9(2) yes
F(7) C(4) F(9) 106.5(2) yes
F(7) C(4) C(1) 114.1(2) yes
F(8) C(4) F(9) 106.4(2) yes
F(8) C(4) C(1) 111.6(2) yes
F(9) C(4) C(1) 109.8(2) yes
O(2) C(5) C(6) 110.0(2) yes
O(2) C(5) C(7) 112.4(2) yes
O(2) C(5) C(8) 107.04(19) yes
C(6) C(5) C(7) 109.9(2) yes
C(6) C(5) C(8) 109.8(2) yes
C(7) C(5) C(8) 107.7(2) yes
F(10) C(6) F(11) 107.6(2) yes
F(10) C(6) F(12) 108.2(2) yes
F(10) C(6) C(5) 110.1(2) yes
F(11) C(6) F(12) 109.0(2) yes
F(11) C(6) C(5) 109.9(2) yes
F(12) C(6) C(5) 112.0(2) yes
F(13) C(7) F(14) 108.4(2) yes
F(13) C(7) F(15) 107.7(2) yes
F(13) C(7) C(5) 111.3(2) yes
F(14) C(7) F(15) 108.1(2) yes
F(14) C(7) C(5) 110.4(2) yes
F(15) C(7) C(5) 110.8(2) yes
F(16) C(8) F(17) 108.8(2) yes
F(16) C(8) F(18) 107.0(2) yes
F(16) C(8) C(5) 113.8(2) yes
F(17) C(8) F(18) 106.1(2) yes
F(17) C(8) C(5) 111.5(2) yes
F(18) C(8) C(5) 109.2(2) yes
O(3) C(9) C(10) 107.5(2) yes
O(3) C(9) C(11) 109.2(2) yes
O(3) C(9) C(12) 111.8(2) yes
C(10) C(9) C(11) 109.0(2) yes
C(10) C(9) C(12) 109.3(2) yes
C(11) C(9) C(12) 109.9(2) yes
F(19) C(10) F(20) 106.7(2) yes
F(19) C(10) F(21) 107.8(2) yes
F(19) C(10) C(9) 112.7(2) yes
F(20) C(10) F(21) 108.0(2) yes
F(20) C(10) C(9) 110.0(2) yes
F(21) C(10) C(9) 111.4(2) yes
F(22) C(11) F(23) 107.9(2) yes
F(22) C(11) F(24) 107.8(2) yes
F(22) C(11) C(9) 111.2(2) yes
F(23) C(11) F(24) 108.1(2) yes
F(23) C(11) C(9) 110.5(2) yes
F(24) C(11) C(9) 111.2(2) yes
F(25) C(12) F(26) 109.1(2) yes
F(25) C(12) F(27) 107.3(3) yes
F(25) C(12) C(9) 112.3(3) yes
F(26) C(12) F(27) 107.4(3) yes
F(26) C(12) C(9) 110.3(2) yes
F(27) C(12) C(9) 110.3(2) yes
O(4) C(13) C(14) 111.9(2) yes
O(4) C(13) C(15) 108.6(2) yes
O(4) C(13) C(16) 109.3(2) yes
C(14) C(13) C(15) 109.3(2) yes
C(14) C(13) C(16) 108.0(2) yes
C(15) C(13) C(16) 109.7(3) yes
F(28) C(14) F(29) 106.2(2) yes
F(28) C(14) F(30) 106.3(2) yes
F(28) C(14) C(13) 109.2(2) yes
F(29) C(14) F(30) 109.1(2) yes
F(29) C(14) C(13) 114.0(2) yes
F(30) C(14) C(13) 111.6(2) yes
F(31) C(15) F(32) 108.2(3) yes
F(31) C(15) F(33) 108.1(3) yes
F(31) C(15) C(13) 109.8(3) yes
F(32) C(15) F(33) 108.5(3) yes
F(32) C(15) C(13) 110.1(3) yes
F(33) C(15) C(13) 112.2(3) yes
F(34) C(16) F(35) 107.9(3) yes
F(34) C(16) F(36) 106.7(3) yes
F(34) C(16) C(13) 111.5(3) yes
F(35) C(16) F(36) 107.8(3) yes
F(35) C(16) C(13) 111.5(3) yes
F(36) C(16) C(13) 111.1(3) yes
O(6) C(17) C(18) 108.2(2) yes
O(6) C(17) C(19) 110.7(2) yes
O(6) C(17) C(20) 108.5(2) yes
C(18) C(17) C(19) 111.3(2) yes
C(18) C(17) C(20) 108.9(2) yes
C(19) C(17) C(20) 109.2(2) yes
F(37) C(18) F(38) 107.6(3) yes
F(37) C(18) F(39) 107.5(3) yes
F(37) C(18) C(17) 111.1(2) yes
F(38) C(18) F(39) 107.6(2) yes
F(38) C(18) C(17) 112.4(2) yes
F(39) C(18) C(17) 110.4(3) yes
F(40) C(19) F(41) 107.0(3) yes
F(40) C(19) F(42) 110.2(3) yes
F(40) C(19) C(17) 110.9(2) yes
F(41) C(19) F(42) 107.2(3) yes
F(41) C(19) C(17) 109.0(2) yes
F(42) C(19) C(17) 112.3(2) yes
F(43) C(20) F(44) 107.8(2) yes
F(43) C(20) F(45) 106.4(3) yes
F(43) C(20) C(17) 110.7(2) yes
F(44) C(20) F(45) 108.5(2) yes
F(44) C(20) C(17) 111.7(2) yes
F(45) C(20) C(17) 111.4(2) yes
O(7) C(21) C(22) 108.0(2) yes
O(7) C(21) C(23) 107.7(2) yes
O(7) C(21) C(24) 112.2(2) yes
C(22) C(21) C(23) 109.5(2) yes
C(22) C(21) C(24) 109.2(2) yes
C(23) C(21) C(24) 110.1(2) yes
F(46) C(22) F(47) 108.5(2) yes
F(46) C(22) F(48) 107.7(2) yes
F(46) C(22) C(21) 110.4(2) yes
F(47) C(22) F(48) 108.6(2) yes
F(47) C(22) C(21) 111.5(2) yes
F(48) C(22) C(21) 110.0(2) yes
F(49) C(23) F(50) 107.7(2) yes
F(49) C(23) F(51) 108.5(2) yes
F(49) C(23) C(21) 109.8(2) yes
F(50) C(23) F(51) 108.6(2) yes
F(50) C(23) C(21) 108.7(2) yes
F(51) C(23) C(21) 113.3(2) yes
F(52) C(24) F(53) 106.6(2) yes
F(52) C(24) F(54) 108.4(2) yes
F(52) C(24) C(21) 111.1(2) yes
F(53) C(24) F(54) 108.6(2) yes
F(53) C(24) C(21) 109.1(2) yes
F(54) C(24) C(21) 112.8(2) yes
O(8) C(25) C(26) 108.0(3) yes
O(8) C(25) C(27) 112.1(2) yes
O(8) C(25) C(28) 107.9(5) yes
O(8) C(25) C(29) 107.8(3) yes
O(8) C(25) C(30) 110.6(4) yes
O(8) C(25) C(31) 108.7(4) yes
C(26) C(25) C(27) 111.9(3) yes
C(26) C(25) C(29) 109.0(3) yes
C(26) C(25) C(30) 84.7(4) yes
C(26) C(25) C(31) 131.2(5) yes
C(27) C(25) C(28) 129.9(5) yes
C(27) C(25) C(29) 107.9(3) yes
C(27) C(25) C(31) 82.3(6) yes
C(28) C(25) C(29) 86.6(5) yes
C(28) C(25) C(30) 106.8(6) yes
C(28) C(25) C(31) 112.0(6) yes
C(29) C(25) C(30) 132.4(4) yes
C(30) C(25) C(31) 110.7(7) yes
F(55) C(26) F(56) 109.7(5) yes
F(55) C(26) F(57) 101.1(5) yes
F(55) C(26) C(25) 114.9(5) yes
F(55) C(26) C(28) 63.9(12) yes
F(56) C(26) F(57) 109.6(5) yes
F(56) C(26) C(25) 112.3(4) yes
F(56) C(26) C(28) 75.5(13) yes
F(57) C(26) C(25) 108.6(4) yes
F(57) C(26) C(28) 164.8(13) yes
C(25) C(26) C(28) 81.4(11) yes
F(58) C(27) F(59) 110.3(4) yes
F(58) C(27) F(60) 102.3(4) yes
F(58) C(27) C(25) 110.6(3) yes
F(58) C(27) C(30) 65.5(8) yes
F(59) C(27) F(60) 108.2(4) yes
F(59) C(27) C(25) 114.0(4) yes
F(59) C(27) C(30) 74.0(8) yes
F(60) C(27) C(25) 110.8(4) yes
F(60) C(27) C(30) 167.1(9) yes
C(25) C(27) C(30) 78.8(8) yes
F(55) C(28) F(56) 118.7(9) yes
F(55) C(28) F(65) 84.5(8) yes
F(55) C(28) C(25) 120.3(9) yes
F(55) C(28) C(26) 85.5(13) yes
F(56) C(28) F(65) 109.7(9) yes
F(56) C(28) C(25) 110.2(7) yes
F(56) C(28) C(26) 76.6(13) yes
F(65) C(28) C(25) 109.6(9) yes
F(65) C(28) C(26) 169.9(17) yes
C(25) C(28) C(26) 74.3(11) yes
F(61) C(29) F(62) 111.0(5) yes
F(61) C(29) F(63) 101.9(6) yes
F(61) C(29) C(25) 113.2(4) yes
F(61) C(29) C(31) 71.1(10) yes
F(62) C(29) F(63) 109.4(4) yes
F(62) C(29) C(25) 110.0(5) yes
F(62) C(29) C(31) 76.5(9) yes
F(63) C(29) C(25) 110.9(4) yes
F(63) C(29) C(31) 172.4(12) yes
C(25) C(29) C(31) 70.3(8) yes
F(58) C(30) F(59) 114.0(7) yes
F(58) C(30) F(66) 98.4(7) yes
F(58) C(30) C(25) 112.0(7) yes
F(58) C(30) C(27) 77.3(8) yes
F(59) C(30) F(66) 109.8(8) yes
F(59) C(30) C(25) 108.7(6) yes
F(59) C(30) C(27) 69.9(8) yes
F(66) C(30) C(25) 113.7(7) yes
F(66) C(30) C(27) 174.9(12) yes
C(25) C(30) C(27) 70.8(8) yes
F(61) C(31) F(62) 109.6(8) yes
F(61) C(31) F(67) 90.4(7) yes
F(61) C(31) C(25) 119.6(9) yes
F(61) C(31) C(29) 73.2(13) yes
F(62) C(31) F(67) 110.7(9) yes
F(62) C(31) C(25) 112.6(7) yes
F(62) C(31) C(29) 71.3(8) yes
F(67) C(31) C(25) 111.9(8) yes
F(67) C(31) C(29) 162.8(15) yes
C(25) C(31) C(29) 81.6(9) yes
F(9) Li(1) F(18) 114.9(2) yes
F(9) Li(1) F(28) 96.9(2) yes
F(9) Li(1) F(64) 89.8(2) yes
F(9) Li(1) O(2) 98.7(2) yes
F(18) Li(1) F(28) 148.1(3) yes
F(18) Li(1) F(64) 87.6(2) yes
F(18) Li(1) O(2) 76.76(19) yes
F(28) Li(1) F(64) 91.8(2) yes
F(28) Li(1) O(2) 100.3(2) yes
F(64) Li(1) O(2) 164.2(3) yes
Al(2) Li(2) O(7) 38.38(11) yes
Al(2) Li(2) O(8) 38.76(10) yes
Al(2) Li(2) O(10) 94.9(2) yes
Al(2) Li(2) O(11) 158.3(2) yes
O(7) Li(2) O(8) 74.19(19) yes
O(7) Li(2) O(10) 103.3(2) yes
O(7) Li(2) O(11) 140.9(3) yes
O(8) Li(2) O(10) 102.7(2) yes
O(8) Li(2) O(11) 124.9(3) yes
O(10) Li(2) O(11) 104.4(2) yes

loop_
_geom_bond_atom_site_label_1
_geom_bond_atom_site_label_2
_geom_bond_distance
_geom_bond_publ_flag
S(1) O(9) 1.389(3) yes
S(1) O(10) 1.433(2) yes
S(2) O(11) 1.429(2) yes
S(2) O(12) 1.375(5) yes
Al(1) O(1) 1.7215(18) yes
Al(1) O(2) 1.8004(19) yes
Al(1) O(3) 1.7113(19) yes
Al(1) O(4) 1.713(2) yes
Al(2) F(64) 1.6755(16) yes
Al(2) O(6) 1.694(2) yes
Al(2) O(7) 1.758(2) yes
Al(2) O(8) 1.7667(19) yes
Al(2) Li(2) 2.819(5) yes
F(1) C(2) 1.332(3) yes
F(2) C(2) 1.331(4) yes
F(3) C(2) 1.335(3) yes
F(4) C(3) 1.325(3) yes
F(5) C(3) 1.337(3) yes
F(6) C(3) 1.327(3) yes
F(7) C(4) 1.330(3) yes
F(8) C(4) 1.330(3) yes
F(9) C(4) 1.358(3) yes
F(9) Li(1) 2.051(5) yes
F(10) C(6) 1.336(3) yes
F(11) C(6) 1.331(3) yes
F(12) C(6) 1.329(3) yes
F(13) C(7) 1.336(3) yes
F(14) C(7) 1.324(3) yes
F(15) C(7) 1.337(3) yes
F(16) C(8) 1.325(3) yes
F(17) C(8) 1.327(3) yes
F(18) C(8) 1.354(3) yes
F(18) Li(1) 2.040(5) yes
F(19) C(10) 1.347(3) yes
F(20) C(10) 1.333(4) yes
F(21) C(10) 1.310(4) yes
F(22) C(11) 1.322(3) yes
F(23) C(11) 1.326(3) yes
F(24) C(11) 1.345(3) yes
F(25) C(12) 1.334(4) yes
F(26) C(12) 1.314(4) yes
F(27) C(12) 1.351(5) yes
F(28) C(14) 1.362(4) yes
F(28) Li(1) 2.026(5) yes
F(29) C(14) 1.322(3) yes
F(30) C(14) 1.319(3) yes
F(31) C(15) 1.329(5) yes
F(32) C(15) 1.324(4) yes
F(33) C(15) 1.328(4) yes
F(34) C(16) 1.337(5) yes
F(35) C(16) 1.341(5) yes
F(36) C(16) 1.321(5) yes
F(37) C(18) 1.316(4) yes
F(38) C(18) 1.334(4) yes
F(39) C(18) 1.344(4) yes
F(40) C(19) 1.318(5) yes
F(41) C(19) 1.341(4) yes
F(42) C(19) 1.324(4) yes
F(43) C(20) 1.338(4) yes
F(44) C(20) 1.336(3) yes
F(45) C(20) 1.315(3) yes
F(46) C(22) 1.327(3) yes
F(47) C(22) 1.324(3) yes
F(48) C(22) 1.337(3) yes
F(49) C(23) 1.333(3) yes
F(50) C(23) 1.340(3) yes
F(51) C(23) 1.319(4) yes
F(52) C(24) 1.342(3) yes
F(53) C(24) 1.338(3) yes
F(54) C(24) 1.319(3) yes
F(55) F(65) 1.647(9) yes
F(55) C(26) 1.271(7) yes
F(55) C(28) 1.145(12) yes
F(56) C(26) 1.352(7) yes
F(56) C(28) 1.345(13) yes
F(57) F(66) 1.223(9) yes
F(57) C(26) 1.340(8) yes
F(58) C(27) 1.328(5) yes
F(58) C(30) 1.238(10) yes
F(59) C(27) 1.313(6) yes
F(59) C(30) 1.344(10) yes
F(60) F(67) 1.071(9) yes
F(60) C(27) 1.337(6) yes
F(61) C(29) 1.234(7) yes
F(61) C(31) 1.219(13) yes
F(62) C(29) 1.340(7) yes
F(62) C(31) 1.375(9) yes
F(63) F(65) 1.262(9) yes
F(63) C(29) 1.327(8) yes
F(64) Li(1) 1.847(5) yes
F(65) C(28) 1.298(14) yes
F(66) C(30) 1.297(12) yes
F(67) C(31) 1.311(15) yes
O(1) C(1) 1.355(3) yes
O(2) C(5) 1.382(3) yes
O(2) Li(1) 2.111(5) yes
O(3) C(9) 1.363(3) yes
O(4) C(13) 1.353(3) yes
O(6) C(17) 1.357(3) yes
O(7) C(21) 1.381(3) yes
O(7) Li(2) 2.047(5) yes
O(8) C(25) 1.378(3) yes
O(8) Li(2) 2.126(6) yes
O(10) Li(2) 1.976(6) yes
O(11) Li(2) 1.944(6) yes
C(1) C(2) 1.559(4) yes
C(1) C(3) 1.566(3) yes
C(1) C(4) 1.549(3) yes
C(5) C(6) 1.551(4) yes
C(5) C(7) 1.568(4) yes
C(5) C(8) 1.553(3) yes
C(9) C(10) 1.550(4) yes
C(9) C(11) 1.567(4) yes
C(9) C(12) 1.560(4) yes
C(13) C(14) 1.554(4) yes
C(13) C(15) 1.562(4) yes
C(13) C(16) 1.550(5) yes
C(17) C(18) 1.549(4) yes
C(17) C(19) 1.551(4) yes
C(17) C(20) 1.563(4) yes
C(21) C(22) 1.563(4) yes
C(21) C(23) 1.557(4) yes
C(21) C(24) 1.550(3) yes
C(26) C(28) 0.650(14) yes
C(27) C(30) 0.822(12) yes
C(29) C(31) 0.753(16) yes

loop_
_geom_contact_atom_site_label_1
_geom_contact_atom_site_label_2
_geom_contact_distance
_geom_contact_site_symmetry_2
S(1) F(15) 3.519(2) 2_756
S(1) F(19) 2.998(2) 4_655
S(1) F(24) 3.517(2) 4_655
S(1) F(62) 3.334(2) 2_856
S(2) F(20) 3.355(2) 4_655
S(2) F(35) 3.122(3) 4_555
S(2) F(38) 3.486(3) 2_846
S(2) F(63) 3.118(3) .
S(2) F(65) 3.156(7) .
Al(2) F(58) 2.841(2) .
Al(2) F(60) 3.439(3) .
Al(2) F(67) 3.526(7) .
Al(2) C(27) 3.266(5) .
Al(2) C(30) 3.382(11) .
Al(2) C(31) 3.593(9) .
F(1) F(29) 3.199(2) 1_455
F(1) F(33) 3.255(3) 1_455
F(1) F(35) 3.422(3) 1_455
F(2) F(3) 3.149(3) 3_666
F(2) F(5) 3.045(3) 3_666
F(3) F(2) 3.149(3) 3_666
F(3) F(3) 3.507(2) 3_666
F(3) F(5) 2.850(2) 3_666
F(3) F(29) 3.155(2) 1_455
F(4) F(30) 3.085(2) 3_766
F(4) F(41) 3.024(2) 3_766
F(4) F(42) 2.985(2) 3_766
F(4) C(19) 3.551(3) 3_766
F(5) F(2) 3.045(3) 3_666
F(5) F(3) 2.850(2) 3_666
F(5) F(30) 3.356(3) 3_766
F(5) F(35) 3.168(3) 3_766
F(5) C(2) 3.470(3) 3_666
F(6) F(30) 3.319(2) 3_766
F(7) F(37) 3.098(3) 1_455
F(7) F(38) 3.491(3) 1_455
F(7) O(12) 3.090(5) 2_756
F(8) F(37) 3.349(3) 1_455
F(8) F(66) 2.908(8) 1_455
F(10) F(23) 3.256(3) 3_756
F(10) F(51) 3.384(3) 2_746
F(10) F(60) 3.049(4) .
F(10) F(67) 2.760(7) .
F(11) F(23) 3.259(3) 3_756
F(11) F(32) 2.818(3) 3_756
F(12) F(32) 3.128(4) 3_756
F(12) F(34) 3.182(3) 3_756
F(12) F(49) 2.969(2) 2_746
F(13) F(21) 3.104(3) 3_656
F(13) F(22) 3.387(3) 3_656
F(14) F(33) 3.175(3) 1_455
F(14) F(59) 3.140(3) 1_455
F(15) S(1) 3.519(2) 2_746
F(15) F(19) 2.971(3) 3_656
F(15) F(22) 3.127(2) 3_656
F(15) F(59) 3.075(3) 1_455
F(16) F(45) 3.061(2) 2_746
F(16) F(49) 3.308(2) 2_746
F(16) F(50) 2.866(2) 2_746
F(17) F(56) 3.078(3) 1_455
F(17) F(57) 3.186(4) 1_455
F(17) F(59) 2.972(3) 1_455
F(17) F(66) 2.882(6) 1_455
F(17) C(30) 3.464(11) 1_455
F(18) F(60) 3.266(4) .
F(18) F(61) 3.332(3) .
F(18) F(67) 2.792(6) .
F(19) S(1) 2.998(2) 4_454
F(19) F(15) 2.971(3) 3_656
F(19) O(9) 3.475(4) 4_454
F(19) O(10) 3.157(2) 4_454
F(20) S(2) 3.355(2) 4_454
F(20) F(33) 3.439(4) 1_455
F(20) F(35) 2.979(4) 1_455
F(20) O(11) 3.508(3) 4_454
F(21) F(13) 3.104(3) 3_656
F(21) F(33) 2.699(4) 1_455
F(22) F(13) 3.387(3) 3_656
F(22) F(15) 3.127(2) 3_656
F(22) F(31) 3.492(3) 3_756
F(22) F(32) 3.331(3) 3_756
F(22) F(33) 3.484(3) 3_756
F(23) F(10) 3.256(3) 3_756
F(23) F(11) 3.259(3) 3_756
F(23) F(32) 3.367(3) 3_756
F(24) S(1) 3.517(2) 4_454
F(24) F(51) 2.925(3) 4_554
F(24) F(62) 3.411(3) 3_756
F(24) O(9) 3.190(3) 4_454
F(25) F(44) 3.386(3) 3_766
F(25) F(47) 3.086(3) 4_554
F(25) F(55) 3.489(3) 4_454
F(25) O(9) 3.186(3) 4_454
F(26) F(42) 2.936(3) 3_766
F(27) F(48) 3.223(3) 4_554
F(27) F(51) 3.242(3) 4_554
F(28) F(58) 3.241(2) .
F(28) F(60) 3.310(4) .
F(29) F(1) 3.199(2) 1_655
F(29) F(3) 3.155(2) 1_655
F(29) F(58) 3.098(3) .
F(30) F(4) 3.085(2) 3_766
F(30) F(5) 3.356(3) 3_766
F(30) F(6) 3.319(2) 3_766
F(30) C(3) 3.478(3) 3_766
F(31) F(22) 3.492(3) 3_756
F(31) F(58) 3.534(3) .
F(31) F(59) 3.461(3) .
F(31) F(60) 2.563(4) .
F(31) F(67) 3.308(10) .
F(31) C(27) 3.416(5) .
F(32) F(11) 2.818(3) 3_756
F(32) F(12) 3.128(4) 3_756
F(32) F(22) 3.331(3) 3_756
F(32) F(23) 3.367(3) 3_756
F(32) C(6) 3.534(4) 3_756
F(33) F(1) 3.255(3) 1_655
F(33) F(14) 3.175(3) 1_655
F(33) F(20) 3.439(4) 1_655
F(33) F(21) 2.699(4) 1_655
F(33) F(22) 3.484(3) 3_756
F(34) F(12) 3.182(3) 3_756
F(34) F(49) 3.516(3) 4_554
F(34) O(11) 3.596(4) 4_554
F(35) S(2) 3.122(3) 4_554
F(35) F(1) 3.422(3) 1_655
F(35) F(5) 3.168(3) 3_766
F(35) F(20) 2.979(4) 1_655
F(36) F(42) 3.196(3) 3_766
F(37) F(7) 3.098(3) 1_655
F(37) F(8) 3.349(3) 1_655
F(37) F(57) 3.134(4) .
F(37) F(58) 2.908(3) .
F(37) F(66) 2.654(6) .
F(37) C(30) 3.410(10) .
F(38) S(2) 3.486(3) 2_856
F(38) F(7) 3.491(3) 1_655
F(38) F(65) 3.382(7) 2_856
F(39) F(54) 3.464(3) 1_655
F(39) F(56) 3.202(3) 2_856
F(39) F(62) 3.590(3) 2_856
F(39) F(63) 3.025(5) 2_856
F(39) F(65) 2.834(9) 2_856
F(39) C(28) 3.571(13) 2_856
F(40) O(12) 3.596(6) 2_756
F(41) F(4) 3.024(2) 3_766
F(41) F(58) 3.263(3) .
F(42) F(4) 2.985(2) 3_766
F(42) F(26) 2.936(3) 3_766
F(42) F(36) 3.196(3) 3_766
F(43) F(46) 3.125(2) 2_756
F(43) F(48) 3.160(3) 2_756
F(43) O(12) 3.261(6) 2_756
F(44) F(25) 3.386(3) 3_766
F(44) F(46) 3.239(3) 2_756
F(44) F(47) 2.908(2) 2_756
F(44) F(48) 3.242(3) 2_756
F(44) F(55) 3.367(3) 2_856
F(44) F(56) 3.198(2) 2_856
F(44) F(65) 3.409(8) 2_856
F(44) C(22) 3.336(3) 2_756
F(45) F(16) 3.061(2) 2_756
F(45) F(46) 3.382(2) 2_756
F(45) F(56) 2.923(3) 2_856
F(46) F(43) 3.125(2) 2_746
F(46) F(44) 3.239(3) 2_746
F(46) F(45) 3.382(2) 2_746
F(46) F(61) 3.295(3) .
F(46) C(20) 3.485(3) 2_746
F(47) F(25) 3.086(3) 4_555
F(47) F(44) 2.908(2) 2_746
F(47) F(55) 3.142(3) 1_455
F(47) F(57) 3.323(4) 1_455
F(47) O(9) 3.091(3) 1_455
F(48) F(27) 3.223(3) 4_555
F(48) F(43) 3.160(3) 2_746
F(48) F(44) 3.242(3) 2_746
F(49) F(12) 2.969(2) 2_756
F(49) F(16) 3.308(2) 2_756
F(49) F(34) 3.516(3) 4_555
F(50) F(16) 2.866(2) 2_756
F(50) F(61) 2.959(3) 2_756
F(51) F(10) 3.384(3) 2_756
F(51) F(24) 2.925(3) 4_555
F(51) F(27) 3.242(3) 4_555
F(51) F(62) 3.219(3) 2_756
F(51) O(9) 3.367(3) 1_455
F(52) F(57) 3.160(4) 1_455
F(52) F(66) 3.499(6) 1_455
F(53) O(12) 3.303(5) 2_756
F(54) F(39) 3.464(3) 1_455
F(54) F(61) 3.545(3) 2_756
F(54) F(62) 3.119(3) 2_756
F(54) F(63) 3.191(4) 2_756
F(54) O(9) 2.952(4) 1_455
F(54) C(29) 3.523(6) 2_756
F(55) F(25) 3.489(3) 4_655
F(55) F(44) 3.367(3) 2_846
F(55) F(47) 3.142(3) 1_655
F(55) F(56) 2.145(4) .
F(55) F(57) 2.017(5) .
F(55) F(63) 2.765(5) .
F(55) F(66) 3.099(8) .
F(55) O(8) 2.616(3) .
F(55) O(9) 3.093(4) .
F(55) O(10) 3.229(4) .
F(55) O(11) 3.319(4) .
F(55) C(25) 2.361(3) .
F(55) C(29) 3.091(7) .
F(55) C(30) 3.257(10) .
F(55) C(31) 3.515(11) .
F(55) Li(2) 2.992(6) .
F(56) F(17) 3.078(3) 1_655
F(56) F(39) 3.202(3) 2_846
F(56) F(44) 3.198(2) 2_846
F(56) F(45) 2.923(3) 2_846
F(56) F(55) 2.145(4) .
F(56) F(57) 2.199(4) .
F(56) F(59) 2.739(2) .
F(56) F(62) 2.764(3) .
F(56) F(63) 2.887(5) .
F(56) F(65) 2.161(8) .
F(56) F(66) 2.762(7) .
F(56) O(8) 3.536(2) .
F(56) C(25) 2.390(3) .
F(56) C(27) 3.050(5) .
F(56) C(29) 2.790(7) .
F(56) C(30) 2.714(10) .
F(56) C(31) 3.082(10) .
F(57) F(17) 3.186(4) 1_655
F(57) F(37) 3.134(4) .
F(57) F(47) 3.323(4) 1_655
F(57) F(52) 3.160(4) 1_655
F(57) F(55) 2.017(5) .
F(57) F(56) 2.199(4) .
F(57) F(58) 2.845(4) .
F(57) F(59) 2.905(4) .
F(57) F(65) 3.224(9) .
F(57) O(8) 2.846(4) .
F(57) O(9) 3.493(5) .
F(57) C(25) 2.328(4) .
F(57) C(27) 2.767(6) .
F(57) C(28) 1.974(13) .
F(57) C(30) 2.026(10) .
F(58) Al(2) 2.841(2) .
F(58) F(28) 3.241(2) .
F(58) F(29) 3.098(3) .
F(58) F(31) 3.534(3) .
F(58) F(37) 2.908(3) .
F(58) F(41) 3.263(3) .
F(58) F(57) 2.845(4) .
F(58) F(59) 2.167(3) .
F(58) F(60) 2.075(4) .
F(58) F(64) 2.881(3) .
F(58) F(66) 1.921(6) .
F(58) F(67) 2.924(7) .
F(58) O(6) 3.135(3) .
F(58) O(8) 2.634(2) .
F(58) C(25) 2.357(3) .
F(58) C(26) 3.151(6) .
F(58) C(28) 3.581(11) .
F(58) C(31) 3.156(12) .
F(59) F(14) 3.140(3) 1_655
F(59) F(15) 3.075(3) 1_655
F(59) F(17) 2.972(3) 1_655
F(59) F(31) 3.461(3) .
F(59) F(56) 2.739(2) .
F(59) F(57) 2.905(4) .
F(59) F(58) 2.167(3) .
F(59) F(60) 2.146(4) .
F(59) F(62) 2.758(3) .
F(59) F(66) 2.161(7) .
F(59) F(67) 2.805(7) .
F(59) O(8) 3.556(3) .
F(59) C(25) 2.393(3) .
F(59) C(26) 2.783(7) .
F(59) C(28) 3.101(11) .
F(59) C(29) 3.117(8) .
F(59) C(31) 2.709(14) .
F(60) Al(2) 3.439(3) .
F(60) F(10) 3.049(4) .
F(60) F(18) 3.266(4) .
F(60) F(28) 3.310(4) .
F(60) F(31) 2.563(4) .
F(60) F(58) 2.075(4) .
F(60) F(59) 2.146(4) .
F(60) F(61) 2.751(5) .
F(60) F(62) 2.736(4) .
F(60) F(64) 2.853(4) .
F(60) F(66) 3.423(7) .
F(60) O(8) 2.983(4) .
F(60) C(25) 2.368(4) .
F(60) C(29) 2.689(8) .
F(60) C(30) 2.146(11) .
F(60) C(31) 1.953(15) .
F(60) Li(1) 3.139(6) .
F(61) F(18) 3.332(3) .
F(61) F(46) 3.295(3) .
F(61) F(50) 2.959(3) 2_746
F(61) F(54) 3.545(3) 2_746
F(61) F(60) 2.751(5) .
F(61) F(62) 2.122(4) .
F(61) F(63) 1.990(5) .
F(61) F(65) 3.017(8) .
F(61) F(67) 1.797(10) .
F(61) O(8) 2.624(3) .
F(61) C(25) 2.361(4) .
F(61) C(26) 3.596(7) .
F(61) C(27) 3.080(7) .
F(61) C(28) 3.252(12) .
F(61) Li(2) 3.513(6) .
F(62) S(1) 3.334(2) 2_846
F(62) F(24) 3.411(3) 3_756
F(62) F(39) 3.590(3) 2_846
F(62) F(51) 3.219(3) 2_746
F(62) F(54) 3.119(3) 2_746
F(62) F(56) 2.764(3) .
F(62) F(59) 2.758(3) .
F(62) F(60) 2.736(4) .
F(62) F(61) 2.122(4) .
F(62) F(63) 2.177(4) .
F(62) F(65) 2.837(7) .
F(62) F(67) 2.210(7) .
F(62) O(8) 3.542(2) .
F(62) O(9) 2.976(3) 2_846
F(62) C(25) 2.401(3) .
F(62) C(26) 3.077(7) .
F(62) C(27) 2.706(5) .
F(62) C(28) 2.786(12) .
F(62) C(30) 3.151(10) .
F(63) S(2) 3.118(3) .
F(63) F(39) 3.025(5) 2_846
F(63) F(54) 3.191(4) 2_746
F(63) F(55) 2.765(5) .
F(63) F(56) 2.887(5) .
F(63) F(61) 1.990(5) .
F(63) F(62) 2.177(4) .
F(63) F(67) 3.332(9) .
F(63) O(8) 2.930(3) .
F(63) O(11) 2.990(4) .
F(63) O(12) 2.997(7) .
F(63) C(25) 2.403(4) .
F(63) C(26) 2.733(8) .
F(63) C(28) 2.136(13) .
F(63) C(31) 2.076(15) .
F(63) Li(2) 3.272(6) .
F(64) F(58) 2.881(3) .
F(64) F(60) 2.853(4) .
F(64) F(67) 3.025(6) .
F(64) C(27) 3.294(6) .
F(65) S(2) 3.156(7) .
F(65) F(38) 3.382(7) 2_846
F(65) F(39) 2.834(9) 2_846
F(65) F(44) 3.409(8) 2_846
F(65) F(56) 2.161(8) .
F(65) F(57) 3.224(9) .
F(65) F(61) 3.017(8) .
F(65) F(62) 2.837(7) .
F(65) O(8) 2.884(8) .
F(65) O(11) 2.872(8) .
F(65) O(12) 3.531(10) .
F(65) C(25) 2.345(7) .
F(65) C(26) 1.941(10) .
F(65) C(29) 2.082(10) .
F(65) C(31) 2.750(15) .
F(65) Li(2) 3.146(10) .
F(66) F(8) 2.908(8) 1_655
F(66) F(17) 2.882(6) 1_655
F(66) F(37) 2.654(6) .
F(66) F(52) 3.499(6) 1_655
F(66) F(55) 3.099(8) .
F(66) F(56) 2.762(7) .
F(66) F(58) 1.921(6) .
F(66) F(59) 2.161(7) .
F(66) F(60) 3.423(7) .
F(66) O(8) 3.040(7) .
F(66) C(25) 2.427(7) .
F(66) C(26) 2.109(10) .
F(66) C(27) 2.118(8) .
F(66) C(28) 2.734(14) .
F(67) Al(2) 3.526(7) .
F(67) F(10) 2.760(7) .
F(67) F(18) 2.792(6) .
F(67) F(31) 3.308(10) .
F(67) F(58) 2.924(7) .
F(67) F(59) 2.805(7) .
F(67) F(61) 1.797(10) .
F(67) F(62) 2.210(7) .
F(67) F(63) 3.332(9) .
F(67) F(64) 3.025(6) .
F(67) O(8) 2.890(7) .
F(67) C(25) 2.338(7) .
F(67) C(27) 1.991(9) .
F(67) C(29) 2.042(10) .
F(67) C(30) 2.780(12) .
F(67) Li(1) 3.343(8) .
O(6) F(58) 3.135(3) .
O(8) F(55) 2.616(3) .
O(8) F(56) 3.536(2) .
O(8) F(57) 2.846(4) .
O(8) F(58) 2.634(2) .
O(8) F(59) 3.556(3) .
O(8) F(60) 2.983(4) .
O(8) F(61) 2.624(3) .
O(8) F(62) 3.542(2) .
O(8) F(63) 2.930(3) .
O(8) F(65) 2.884(8) .
O(8) F(66) 3.040(7) .
O(8) F(67) 2.890(7) .
O(8) C(26) 2.350(7) .
O(8) C(27) 2.419(5) .
O(8) C(28) 2.382(12) .
O(8) C(29) 2.396(6) .
O(8) C(30) 2.448(11) .
O(8) C(31) 2.346(9) .
O(9) F(19) 3.475(4) 4_655
O(9) F(24) 3.190(3) 4_655
O(9) F(25) 3.186(3) 4_655
O(9) F(47) 3.091(3) 1_655
O(9) F(51) 3.367(3) 1_655
O(9) F(54) 2.952(4) 1_655
O(9) F(55) 3.093(4) .
O(9) F(57) 3.493(5) .
O(9) F(62) 2.976(3) 2_856
O(10) F(19) 3.157(2) 4_655
O(10) F(55) 3.229(4) .
O(11) F(20) 3.508(3) 4_655
O(11) F(34) 3.596(4) 4_555
O(11) F(55) 3.319(4) .
O(11) F(63) 2.990(4) .
O(11) F(65) 2.872(8) .
O(12) F(7) 3.090(5) 2_746
O(12) F(40) 3.596(6) 2_746
O(12) F(43) 3.261(6) 2_746
O(12) F(53) 3.303(5) 2_746
O(12) F(63) 2.997(7) .
O(12) F(65) 3.531(10) .
C(2) F(5) 3.470(3) 3_666
C(3) F(30) 3.478(3) 3_766
C(6) F(32) 3.534(4) 3_756
C(19) F(4) 3.551(3) 3_766
C(20) F(46) 3.485(3) 2_756
C(22) F(44) 3.336(3) 2_746
C(25) F(55) 2.361(3) .
C(25) F(56) 2.390(3) .
C(25) F(57) 2.328(4) .
C(25) F(58) 2.357(3) .
C(25) F(59) 2.393(3) .
C(25) F(60) 2.368(4) .
C(25) F(61) 2.361(4) .
C(25) F(62) 2.401(3) .
C(25) F(63) 2.403(4) .
C(25) F(65) 2.345(7) .
C(25) F(66) 2.427(7) .
C(25) F(67) 2.338(7) .
C(25) C(26) 1.524(7) .
C(25) C(27) 1.536(5) .
C(25) C(28) 1.565(11) .
C(25) C(29) 1.585(7) .
C(25) C(30) 1.595(11) .
C(25) C(31) 1.509(10) .
C(26) F(58) 3.151(6) .
C(26) F(59) 2.783(7) .
C(26) F(61) 3.596(7) .
C(26) F(62) 3.077(7) .
C(26) F(63) 2.733(8) .
C(26) F(65) 1.941(10) .
C(26) F(66) 2.109(10) .
C(26) O(8) 2.350(7) .
C(26) C(25) 1.524(7) .
C(26) C(27) 2.535(8) .
C(26) C(29) 2.532(9) .
C(26) C(30) 2.102(11) .
C(26) C(31) 2.762(12) .
C(26) Li(2) 3.577(9) .
C(27) Al(2) 3.266(5) .
C(27) F(31) 3.416(5) .
C(27) F(56) 3.050(5) .
C(27) F(57) 2.767(6) .
C(27) F(61) 3.080(7) .
C(27) F(62) 2.706(5) .
C(27) F(64) 3.294(6) .
C(27) F(66) 2.118(8) .
C(27) F(67) 1.991(9) .
C(27) O(8) 2.419(5) .
C(27) C(25) 1.536(5) .
C(27) C(26) 2.535(8) .
C(27) C(28) 2.810(12) .
C(27) C(29) 2.524(9) .
C(27) C(31) 2.003(14) .
C(28) F(39) 3.571(12) 2_846
C(28) F(57) 1.974(13) .
C(28) F(58) 3.581(11) .
C(28) F(59) 3.101(11) .
C(28) F(61) 3.252(12) .
C(28) F(62) 2.786(12) .
C(28) F(63) 2.136(13) .
C(28) F(66) 2.734(14) .
C(28) O(8) 2.382(12) .
C(28) C(25) 1.565(11) .
C(28) C(27) 2.810(12) .
C(28) C(29) 2.160(13) .
C(28) C(30) 2.538(15) .
C(28) C(31) 2.549(16) .
C(28) Li(2) 3.360(14) .
C(29) F(54) 3.523(6) 2_746
C(29) F(55) 3.091(7) .
C(29) F(56) 2.790(7) .
C(29) F(59) 3.117(8) .
C(29) F(60) 2.689(8) .
C(29) F(65) 2.082(10) .
C(29) F(67) 2.042(10) .
C(29) O(8) 2.396(6) .
C(29) C(25) 1.585(7) .
C(29) C(26) 2.532(9) .
C(29) C(27) 2.524(9) .
C(29) C(28) 2.160(13) .
C(29) C(30) 2.909(13) .
C(29) Li(2) 3.540(8) .
C(30) Al(2) 3.382(11) .
C(30) F(17) 3.464(11) 1_655
C(30) F(37) 3.410(10) .
C(30) F(55) 3.257(10) .
C(30) F(56) 2.714(10) .
C(30) F(57) 2.026(10) .
C(30) F(60) 2.146(11) .
C(30) F(62) 3.151(10) .
C(30) F(67) 2.780(12) .
C(30) O(8) 2.448(11) .
C(30) C(25) 1.595(11) .
C(30) C(26) 2.102(11) .
C(30) C(28) 2.538(15) .
C(30) C(29) 2.909(13) .
C(30) C(31) 2.554(16) .
C(31) Al(2) 3.593(9) .
C(31) F(55) 3.515(11) .
C(31) F(56) 3.082(10) .
C(31) F(58) 3.156(12) .
C(31) F(59) 2.709(14) .
C(31) F(60) 1.953(15) .
C(31) F(63) 2.076(15) .
C(31) F(65) 2.750(15) .
C(31) O(8) 2.346(9) .
C(31) C(25) 1.509(10) .
C(31) C(26) 2.762(12) .
C(31) C(27) 2.003(14) .
C(31) C(28) 2.549(16) .
C(31) C(30) 2.554(16) .
Li(1) F(60) 3.139(6) .
Li(1) F(67) 3.343(8) .
Li(2) F(55) 2.992(6) .
Li(2) F(61) 3.513(6) .
Li(2) F(63) 3.272(6) .
Li(2) F(65) 3.146(10) .
Li(2) C(26) 3.577(9) .
Li(2) C(28) 3.360(14) .
Li(2) C(29) 3.540(8) .

loop_
_geom_torsion_atom_site_label_1
_geom_torsion_atom_site_label_2
_geom_torsion_atom_site_label_3
_geom_torsion_atom_site_label_4
_geom_torsion
O(9) S(1) O(10) Li(2) 0.8(7)
O(12) S(2) O(11) Li(2) -32.5(9)
O(1) Al(1) O(2) C(5) 141.9(2)
O(1) Al(1) O(2) Li(1) -47.49(19)
O(2) Al(1) O(1) C(1) -61.9(3)
O(1) Al(1) O(3) C(9) 85.0(3)
O(3) Al(1) O(1) C(1) 60.5(3)
O(1) Al(1) O(4) C(13) 46.5(4)
O(4) Al(1) O(1) C(1) -177.1(3)
O(2) Al(1) O(3) C(9) -158.0(3)
O(3) Al(1) O(2) C(5) 15.3(2)
O(3) Al(1) O(2) Li(1) -174.09(18)
O(2) Al(1) O(4) C(13) -62.9(4)
O(4) Al(1) O(2) C(5) -105.2(2)
O(4) Al(1) O(2) Li(1) 65.47(19)
O(3) Al(1) O(4) C(13) 174.8(3)
O(4) Al(1) O(3) C(9) -36.7(3)
F(64) Al(2) O(6) C(17) 14.5(5)
F(64) Al(2) O(7) C(21) -40.9(2)
F(64) Al(2) O(7) Li(2) 137.71(17)
F(64) Al(2) O(8) C(25) 34.4(2)
F(64) Al(2) O(8) Li(2) -135.11(17)
F(64) Al(2) Li(2) O(7) -71.6(2)
F(64) Al(2) Li(2) O(8) 79.0(2)
F(64) Al(2) Li(2) O(10) -176.80(13)
F(64) Al(2) Li(2) O(11) 30.2(9)
O(6) Al(2) O(7) C(21) 92.0(2)
O(6) Al(2) O(7) Li(2) -89.41(19)
O(7) Al(2) O(6) C(17) -116.3(5)
O(6) Al(2) O(8) C(25) -96.3(2)
O(6) Al(2) O(8) Li(2) 94.11(18)
O(8) Al(2) O(6) C(17) 144.0(5)
O(6) Al(2) Li(2) O(7) 107.48(15)
O(6) Al(2) Li(2) O(8) -101.91(15)
O(6) Al(2) Li(2) O(10) 2.3(2)
O(6) Al(2) Li(2) O(11) -150.7(7)
Li(2) Al(2) O(6) C(17) -164.8(5)
O(7) Al(2) O(8) C(25) 148.8(2)
O(7) Al(2) O(8) Li(2) -20.79(17)
O(8) Al(2) O(7) C(21) -156.9(2)
O(8) Al(2) O(7) Li(2) 21.70(18)
O(7) Al(2) Li(2) O(8) 150.6(2)
O(7) Al(2) Li(2) O(10) -105.2(2)
O(7) Al(2) Li(2) O(11) 101.9(8)
Li(2) Al(2) O(7) C(21) -178.6(3)
O(8) Al(2) Li(2) O(7) -150.6(2)
O(8) Al(2) Li(2) O(10) 104.2(2)
O(8) Al(2) Li(2) O(11) -48.8(7)
Li(2) Al(2) O(8) C(25) 169.5(3)
C(4) F(9) Li(1) F(18) -78.1(3)
C(4) F(9) Li(1) F(28) 102.8(3)
C(4) F(9) Li(1) F(64) -165.4(2)
C(4) F(9) Li(1) O(2) 1.2(4)
Li(1) F(9) C(4) F(7) 167.0(2)
Li(1) F(9) C(4) F(8) 52.0(3)
Li(1) F(9) C(4) C(1) -69.0(3)
C(8) F(18) Li(1) F(9) 72.6(3)
C(8) F(18) Li(1) F(28) -109.2(5)
C(8) F(18) Li(1) F(64) 161.2(2)
C(8) F(18) Li(1) O(2) -20.9(2)
Li(1) F(18) C(8) F(16) 164.1(2)
Li(1) F(18) C(8) F(17) -79.9(2)
Li(1) F(18) C(8) C(5) 40.5(2)
C(14) F(28) Li(1) F(9) -99.0(7)
C(14) F(28) Li(1) F(18) 82.6(9)
C(14) F(28) Li(1) F(64) 171.0(7)
C(14) F(28) Li(1) O(2) 1.2(9)
Li(1) F(28) C(14) F(29) -146.0(7)
Li(1) F(28) C(14) F(30) 97.9(8)
Li(1) F(28) C(14) C(13) -22.6(9)
F(65) F(55) C(26) F(56) -63.1(5)
F(65) F(55) C(26) F(57) -178.7(5)
F(65) F(55) C(26) C(25) 64.5(5)
F(65) F(55) C(26) C(28) -1.2(13)
C(26) F(55) F(65) F(63) -62.1(10)
C(26) F(55) F(65) C(28) 0.8(8)
F(65) F(55) C(28) F(56) -109.5(12)
F(65) F(55) C(28) C(25) 109.5(12)
F(65) F(55) C(28) C(26) 178.4(16)
C(28) F(55) F(65) F(63) -62.9(11)
C(26) F(55) C(28) F(56) 72.1(13)
C(26) F(55) C(28) F(65) -178.4(16)
C(26) F(55) C(28) C(25) -68.9(12)
C(28) F(55) C(26) F(56) -61.8(13)
C(28) F(55) C(26) F(57) -177.5(15)
C(28) F(55) C(26) C(25) 65.7(13)
C(26) F(56) C(28) F(55) -77.1(14)
C(26) F(56) C(28) F(65) -171.8(17)
C(26) F(56) C(28) C(25) 67.5(10)
C(28) F(56) C(26) F(55) 54.9(11)
C(28) F(56) C(26) F(57) 165.0(13)
C(28) F(56) C(26) C(25) -74.2(12)
F(66) F(57) C(26) F(55) -159.2(4)
F(66) F(57) C(26) F(56) 85.0(5)
F(66) F(57) C(26) C(25) -37.9(6)
F(66) F(57) C(26) C(28) -168(5)
C(26) F(57) F(66) C(30) 15.3(8)
C(27) F(58) C(30) F(59) 60.9(8)
C(27) F(58) C(30) F(66) 177.1(13)
C(27) F(58) C(30) C(25) -63.0(8)
C(30) F(58) C(27) F(59) -60.6(9)
C(30) F(58) C(27) F(60) -175.5(10)
C(30) F(58) C(27) C(25) 66.5(9)
C(27) F(59) C(30) F(58) -65.2(8)
C(27) F(59) C(30) F(66) -174.6(13)
C(27) F(59) C(30) C(25) 60.5(7)
C(30) F(59) C(27) F(58) 55.5(8)
C(30) F(59) C(27) F(60) 166.7(9)
C(30) F(59) C(27) C(25) -69.6(8)
F(67) F(60) C(27) F(58) -135.6(5)
F(67) F(60) C(27) F(59) 108.0(5)
F(67) F(60) C(27) C(25) -17.7(6)
F(67) F(60) C(27) C(30) -154(4)
C(27) F(60) F(67) C(31) -8.5(9)
C(29) F(61) C(31) F(62) 62.4(8)
C(29) F(61) C(31) F(67) 174.6(11)
C(29) F(61) C(31) C(25) -69.8(11)
C(31) F(61) C(29) F(62) -66.7(9)
C(31) F(61) C(29) F(63) 176.9(10)
C(31) F(61) C(29) C(25) 57.7(8)
C(29) F(62) C(31) F(61) -63.6(12)
C(29) F(62) C(31) F(67) -161.8(16)
C(29) F(62) C(31) C(25) 72.1(10)
C(31) F(62) C(29) F(61) 63.3(10)
C(31) F(62) C(29) F(63) 175.0(12)
C(31) F(62) C(29) C(25) -62.9(9)
F(65) F(63) C(29) F(61) -144.7(5)
F(65) F(63) C(29) F(62) 97.6(6)
F(65) F(63) C(29) C(25) -23.9(7)
C(29) F(63) F(65) F(55) 41.8(11)
C(29) F(63) F(65) C(28) -0.2(8)
F(55) F(65) C(28) F(56) 118.6(10)
F(55) F(65) C(28) C(25) -120.3(11)
F(55) F(65) C(28) C(26) -9(9)
F(63) F(65) C(28) F(55) 144.7(7)
F(63) F(65) C(28) F(56) -96.7(9)
F(63) F(65) C(28) C(25) 24.4(12)
F(63) F(65) C(28) C(26) 136(9)
F(57) F(66) C(30) F(58) 130.3(6)
F(57) F(66) C(30) F(59) -110.3(7)
F(57) F(66) C(30) C(25) 11.7(9)
F(60) F(67) C(31) F(61) 155.4(6)
F(60) F(67) C(31) F(62) -93.4(9)
F(60) F(67) C(31) C(25) 33.1(11)
F(60) F(67) C(31) C(29) 173(4)
Al(1) O(1) C(1) C(2) -52.5(4)
Al(1) O(1) C(1) C(3) -172.9(2)
Al(1) O(1) C(1) C(4) 68.3(4)
Al(1) O(2) C(5) C(6) 76.8(2)
Al(1) O(2) C(5) C(7) -46.0(3)
Al(1) O(2) C(5) C(8) -163.99(19)
Al(1) O(2) Li(1) F(9) 68.0(2)
Al(1) O(2) Li(1) F(18) -178.23(13)
Al(1) O(2) Li(1) F(28) -30.7(2)
Al(1) O(2) Li(1) F(64) -170.3(11)
C(5) O(2) Li(1) F(9) -119.1(2)
C(5) O(2) Li(1) F(18) -5.4(2)
C(5) O(2) Li(1) F(28) 142.2(2)
C(5) O(2) Li(1) F(64) 2.5(13)
Li(1) O(2) C(5) C(6) -93.3(2)
Li(1) O(2) C(5) C(7) 144.0(2)
Li(1) O(2) C(5) C(8) 26.0(3)
Al(1) O(3) C(9) C(10) -141.8(2)
Al(1) O(3) C(9) C(11) 100.0(3)
Al(1) O(3) C(9) C(12) -21.8(4)
Al(1) O(4) C(13) C(14) -12.9(5)
Al(1) O(4) C(13) C(15) 107.9(4)
Al(1) O(4) C(13) C(16) -132.5(3)
Al(2) O(6) C(17) C(18) -132.5(4)
Al(2) O(6) C(17) C(19) -10.3(6)
Al(2) O(6) C(17) C(20) 109.5(4)
Al(2) O(7) C(21) C(22) 115.0(2)
Al(2) O(7) C(21) C(23) -126.8(2)
Al(2) O(7) C(21) C(24) -5.4(3)
Al(2) O(7) Li(2) O(8) -18.62(15)
Al(2) O(7) Li(2) O(10) 81.1(2)
Al(2) O(7) Li(2) O(11) -145.1(4)
C(21) O(7) Li(2) Al(2) 178.9(2)
C(21) O(7) Li(2) O(8) 160.3(2)
C(21) O(7) Li(2) O(10) -100.0(3)
C(21) O(7) Li(2) O(11) 33.9(6)
Li(2) O(7) C(21) C(22) -63.3(3)
Li(2) O(7) C(21) C(23) 54.9(3)
Li(2) O(7) C(21) C(24) 176.2(2)
Al(2) O(8) C(25) C(26) 131.9(3)
Al(2) O(8) C(25) C(27) 8.2(4)
Al(2) O(8) C(25) C(28) 157.4(5)
Al(2) O(8) C(25) C(29) -110.4(3)
Al(2) O(8) C(25) C(30) 40.8(5)
Al(2) O(8) C(25) C(31) -80.9(6)
Al(2) O(8) Li(2) O(7) 18.46(15)
Al(2) O(8) Li(2) O(10) -81.9(2)
Al(2) O(8) Li(2) O(11) 160.2(3)
C(25) O(8) Li(2) Al(2) -170.8(2)
C(25) O(8) Li(2) O(7) -152.3(2)
C(25) O(8) Li(2) O(10) 107.3(3)
C(25) O(8) Li(2) O(11) -10.6(5)
Li(2) O(8) C(25) C(26) -61.7(4)
Li(2) O(8) C(25) C(27) 174.6(3)
Li(2) O(8) C(25) C(28) -36.2(6)
Li(2) O(8) C(25) C(29) 56.0(4)
Li(2) O(8) C(25) C(30) -152.8(4)
Li(2) O(8) C(25) C(31) 85.5(6)
S(1) O(10) Li(2) Al(2) -91.0(6)
S(1) O(10) Li(2) O(7) -129.0(5)
S(1) O(10) Li(2) O(8) -52.5(7)
S(1) O(10) Li(2) O(11) 79.0(7)
S(2) O(11) Li(2) Al(2) 0.3(12)
S(2) O(11) Li(2) O(7) 74.6(10)
S(2) O(11) Li(2) O(8) -34.7(10)
S(2) O(11) Li(2) O(10) -151.8(7)
O(1) C(1) C(2) F(1) 45.2(3)
O(1) C(1) C(2) F(2) -74.2(2)
O(1) C(1) C(2) F(3) 164.8(2)
O(1) C(1) C(3) F(4) 47.2(3)
O(1) C(1) C(3) F(5) 168.2(2)
O(1) C(1) C(3) F(6) -72.4(2)
O(1) C(1) C(4) F(7) 159.4(2)
O(1) C(1) C(4) F(8) -77.9(2)
O(1) C(1) C(4) F(9) 39.8(2)
C(2) C(1) C(3) F(4) -74.1(3)
C(2) C(1) C(3) F(5) 46.9(3)
C(2) C(1) C(3) F(6) 166.3(2)
C(3) C(1) C(2) F(1) 164.1(2)
C(3) C(1) C(2) F(2) 44.6(3)
C(3) C(1) C(2) F(3) -76.3(3)
C(2) C(1) C(4) F(7) -78.3(2)
C(2) C(1) C(4) F(8) 44.4(2)
C(2) C(1) C(4) F(9) 162.2(2)
C(4) C(1) C(2) F(1) -76.4(2)
C(4) C(1) C(2) F(2) 164.2(2)
C(4) C(1) C(2) F(3) 43.3(3)
C(3) C(1) C(4) F(7) 41.7(3)
C(3) C(1) C(4) F(8) 164.5(2)
C(3) C(1) C(4) F(9) -77.8(2)
C(4) C(1) C(3) F(4) 166.6(2)
C(4) C(1) C(3) F(5) -72.5(2)
C(4) C(1) C(3) F(6) 47.0(3)
O(2) C(5) C(6) F(10) 72.4(2)
O(2) C(5) C(6) F(11) -45.9(3)
O(2) C(5) C(6) F(12) -167.2(2)
O(2) C(5) C(7) F(13) 86.8(2)
O(2) C(5) C(7) F(14) -33.6(3)
O(2) C(5) C(7) F(15) -153.3(2)
O(2) C(5) C(8) F(16) -161.6(2)
O(2) C(5) C(8) F(17) 74.8(2)
O(2) C(5) C(8) F(18) -42.1(2)
C(6) C(5) C(7) F(13) -36.0(3)
C(6) C(5) C(7) F(14) -156.4(2)
C(6) C(5) C(7) F(15) 83.9(2)
C(7) C(5) C(6) F(10) -163.3(2)
C(7) C(5) C(6) F(11) 78.3(2)
C(7) C(5) C(6) F(12) -42.9(3)
C(6) C(5) C(8) F(16) -42.3(3)
C(6) C(5) C(8) F(17) -165.8(2)
C(6) C(5) C(8) F(18) 77.2(2)
C(8) C(5) C(6) F(10) -45.1(3)
C(8) C(5) C(6) F(11) -163.5(2)
C(8) C(5) C(6) F(12) 75.3(2)
C(7) C(5) C(8) F(16) 77.3(2)
C(7) C(5) C(8) F(17) -46.3(2)
C(7) C(5) C(8) F(18) -163.2(2)
C(8) C(5) C(7) F(13) -155.5(2)
C(8) C(5) C(7) F(14) 84.0(2)
C(8) C(5) C(7) F(15) -35.7(2)
O(3) C(9) C(10) F(19) -165.7(2)
O(3) C(9) C(10) F(20) 75.4(2)
O(3) C(9) C(10) F(21) -44.4(3)
O(3) C(9) C(11) F(22) 72.3(3)
O(3) C(9) C(11) F(23) -47.5(3)
O(3) C(9) C(11) F(24) -167.5(2)
O(3) C(9) C(12) F(25) -157.8(2)
O(3) C(9) C(12) F(26) -35.8(4)
O(3) C(9) C(12) F(27) 82.6(3)
C(10) C(9) C(11) F(22) -45.0(3)
C(10) C(9) C(11) F(23) -164.8(2)
C(10) C(9) C(11) F(24) 75.2(3)
C(11) C(9) C(10) F(19) -47.4(3)
C(11) C(9) C(10) F(20) -166.3(2)
C(11) C(9) C(10) F(21) 74.0(3)
C(10) C(9) C(12) F(25) -38.9(3)
C(10) C(9) C(12) F(26) 83.1(3)
C(10) C(9) C(12) F(27) -158.5(2)
C(12) C(9) C(10) F(19) 72.7(3)
C(12) C(9) C(10) F(20) -46.2(3)
C(12) C(9) C(10) F(21) -165.9(2)
C(11) C(9) C(12) F(25) 80.8(3)
C(11) C(9) C(12) F(26) -157.3(2)
C(11) C(9) C(12) F(27) -38.8(3)
C(12) C(9) C(11) F(22) -164.8(2)
C(12) C(9) C(11) F(23) 75.4(3)
C(12) C(9) C(11) F(24) -44.6(3)
O(4) C(13) C(14) F(28) 44.4(3)
O(4) C(13) C(14) F(29) 162.9(2)
O(4) C(13) C(14) F(30) -72.9(3)
O(4) C(13) C(15) F(31) -71.3(3)
O(4) C(13) C(15) F(32) 47.7(4)
O(4) C(13) C(15) F(33) 168.6(3)
O(4) C(13) C(16) F(34) -72.6(3)
O(4) C(13) C(16) F(35) 166.7(3)
O(4) C(13) C(16) F(36) 46.4(4)
C(14) C(13) C(15) F(31) 51.0(3)
C(14) C(13) C(15) F(32) 170.0(3)
C(14) C(13) C(15) F(33) -69.1(4)
C(15) C(13) C(14) F(28) -76.0(3)
C(15) C(13) C(14) F(29) 42.6(3)
C(15) C(13) C(14) F(30) 166.8(2)
C(14) C(13) C(16) F(34) 165.5(2)
C(14) C(13) C(16) F(35) 44.8(4)
C(14) C(13) C(16) F(36) -75.6(3)
C(16) C(13) C(14) F(28) 164.7(2)
C(16) C(13) C(14) F(29) -76.7(3)
C(16) C(13) C(14) F(30) 47.5(3)
C(15) C(13) C(16) F(34) 46.4(4)
C(15) C(13) C(16) F(35) -74.3(4)
C(15) C(13) C(16) F(36) 165.3(3)
C(16) C(13) C(15) F(31) 169.3(2)
C(16) C(13) C(15) F(32) -71.7(4)
C(16) C(13) C(15) F(33) 49.2(4)
O(6) C(17) C(18) F(37) 47.0(3)
O(6) C(17) C(18) F(38) 167.7(2)
O(6) C(17) C(18) F(39) -72.1(3)
O(6) C(17) C(19) F(40) 42.9(3)
O(6) C(17) C(19) F(41) -74.7(3)
O(6) C(17) C(19) F(42) 166.7(2)
O(6) C(17) C(20) F(43) -77.0(3)
O(6) C(17) C(20) F(44) 162.8(2)
O(6) C(17) C(20) F(45) 41.2(3)
C(18) C(17) C(19) F(40) 163.3(2)
C(18) C(17) C(19) F(41) 45.7(3)
C(18) C(17) C(19) F(42) -72.9(3)
C(19) C(17) C(18) F(37) -74.8(3)
C(19) C(17) C(18) F(38) 45.9(3)
C(19) C(17) C(18) F(39) 166.1(2)
C(18) C(17) C(20) F(43) 165.4(2)
C(18) C(17) C(20) F(44) 45.2(3)
C(18) C(17) C(20) F(45) -76.3(3)
C(20) C(17) C(18) F(37) 164.8(2)
C(20) C(17) C(18) F(38) -74.5(3)
C(20) C(17) C(18) F(39) 45.7(3)
C(19) C(17) C(20) F(43) 43.7(3)
C(19) C(17) C(20) F(44) -76.5(3)
C(19) C(17) C(20) F(45) 162.0(2)
C(20) C(17) C(19) F(40) -76.5(3)
C(20) C(17) C(19) F(41) 165.9(2)
C(20) C(17) C(19) F(42) 47.3(4)
O(7) C(21) C(22) F(46) -49.0(2)
O(7) C(21) C(22) F(47) -169.7(2)
O(7) C(21) C(22) F(48) 69.7(2)
O(7) C(21) C(23) F(49) -43.6(3)
O(7) C(21) C(23) F(50) 74.1(2)
O(7) C(21) C(23) F(51) -165.1(2)
O(7) C(21) C(24) F(52) 81.5(2)
O(7) C(21) C(24) F(53) -35.7(3)
O(7) C(21) C(24) F(54) -156.5(2)
C(22) C(21) C(23) F(49) 73.7(3)
C(22) C(21) C(23) F(50) -168.7(2)
C(22) C(21) C(23) F(51) -47.8(3)
C(23) C(21) C(22) F(46) -166.1(2)
C(23) C(21) C(22) F(47) 73.3(2)
C(23) C(21) C(22) F(48) -47.3(3)
C(22) C(21) C(24) F(52) -38.2(3)
C(22) C(21) C(24) F(53) -155.5(2)
C(22) C(21) C(24) F(54) 83.8(2)
C(24) C(21) C(22) F(46) 73.3(3)
C(24) C(21) C(22) F(47) -47.4(3)
C(24) C(21) C(22) F(48) -167.9(2)
C(23) C(21) C(24) F(52) -158.5(2)
C(23) C(21) C(24) F(53) 84.3(2)
C(23) C(21) C(24) F(54) -36.5(3)
C(24) C(21) C(23) F(49) -166.3(2)
C(24) C(21) C(23) F(50) -48.6(3)
C(24) C(21) C(23) F(51) 72.3(3)
O(8) C(25) C(26) F(55) 37.9(6)
O(8) C(25) C(26) F(56) 164.1(3)
O(8) C(25) C(26) F(57) -74.6(5)
O(8) C(25) C(26) C(28) 93.8(13)
O(8) C(25) C(27) F(58) 35.2(5)
O(8) C(25) C(27) F(59) 160.1(3)
O(8) C(25) C(27) F(60) -77.5(4)
O(8) C(25) C(27) C(30) 93.4(8)
O(8) C(25) C(28) F(55) -19.3(11)
O(8) C(25) C(28) F(56) -163.2(6)
O(8) C(25) C(28) F(65) 76.0(9)
O(8) C(25) C(28) C(26) -94.2(12)
O(8) C(25) C(29) F(61) 38.3(6)
O(8) C(25) C(29) F(62) 163.3(3)
O(8) C(25) C(29) F(63) -75.5(5)
O(8) C(25) C(29) C(31) 96.5(11)
O(8) C(25) C(30) F(58) -31.8(8)
O(8) C(25) C(30) F(59) -158.7(5)
O(8) C(25) C(30) F(66) 78.7(8)
O(8) C(25) C(30) C(27) -98.8(7)
O(8) C(25) C(31) F(61) -27.7(11)
O(8) C(25) C(31) F(62) -158.6(8)
O(8) C(25) C(31) F(67) 76.0(10)
O(8) C(25) C(31) C(29) -92.9(9)
C(26) C(25) C(27) F(58) -86.4(5)
C(26) C(25) C(27) F(59) 38.6(5)
C(26) C(25) C(27) F(60) 160.9(4)
C(26) C(25) C(27) C(30) -28.1(9)
C(27) C(25) C(26) F(55) 161.7(4)
C(27) C(25) C(26) F(56) -72.0(5)
C(27) C(25) C(26) F(57) 49.3(5)
C(27) C(25) C(26) C(28) -142.4(12)
C(26) C(25) C(28) F(55) 75.0(14)
C(26) C(25) C(28) F(56) -69.0(12)
C(26) C(25) C(28) F(65) 170.2(19)
C(28) C(25) C(26) F(55) -55.9(12)
C(28) C(25) C(26) F(56) 70.4(13)
C(28) C(25) C(26) F(57) -168.3(15)
C(26) C(25) C(29) F(61) 155.4(5)
C(26) C(25) C(29) F(62) -79.7(5)
C(26) C(25) C(29) F(63) 41.5(6)
C(26) C(25) C(29) C(31) -146.5(11)
C(29) C(25) C(26) F(55) -79.0(6)
C(29) C(25) C(26) F(56) 47.3(6)
C(29) C(25) C(26) F(57) 168.6(4)
C(29) C(25) C(26) C(28) -23.1(13)
C(26) C(25) C(30) F(58) -139.1(7)
C(26) C(25) C(30) F(59) 94.0(6)
C(26) C(25) C(30) F(66) -28.6(7)
C(26) C(25) C(30) C(27) 153.9(8)
C(30) C(25) C(26) F(55) 147.9(6)
C(30) C(25) C(26) F(56) -85.9(5)
C(30) C(25) C(26) F(57) 35.5(5)
C(30) C(25) C(26) C(28) -156.2(13)
C(26) C(25) C(31) F(61) 109.1(8)
C(26) C(25) C(31) F(62) -21.8(15)
C(26) C(25) C(31) F(67) -147.2(6)
C(26) C(25) C(31) C(29) 43.9(14)
C(31) C(25) C(26) F(55) -99.1(9)
C(31) C(25) C(26) F(56) 27.1(10)
C(31) C(25) C(26) F(57) 148.4(8)
C(31) C(25) C(26) C(28) -43.3(16)
C(27) C(25) C(28) F(55) 122.6(9)
C(27) C(25) C(28) F(56) -21.4(12)
C(27) C(25) C(28) F(65) -142.2(7)
C(27) C(25) C(28) C(26) 47.6(15)
C(28) C(25) C(27) F(58) -105.5(7)
C(28) C(25) C(27) F(59) 19.5(8)
C(28) C(25) C(27) F(60) 141.8(7)
C(28) C(25) C(27) C(30) -47.2(11)
C(27) C(25) C(29) F(61) -82.9(6)
C(27) C(25) C(29) F(62) 42.0(5)
C(27) C(25) C(29) F(63) 163.2(4)
C(27) C(25) C(29) C(31) -24.8(11)
C(29) C(25) C(27) F(58) 153.7(4)
C(29) C(25) C(27) F(59) -81.4(5)
C(29) C(25) C(27) F(60) 41.0(5)
C(29) C(25) C(27) C(30) -148.1(8)
C(27) C(25) C(30) F(58) 67.0(8)
C(27) C(25) C(30) F(59) -59.9(7)
C(27) C(25) C(30) F(66) 177.5(14)
C(30) C(25) C(27) F(58) -58.3(8)
C(30) C(25) C(27) F(59) 66.7(8)
C(30) C(25) C(27) F(60) -171.0(10)
C(27) C(25) C(31) F(61) -138.5(10)
C(27) C(25) C(31) F(62) 90.6(10)
C(27) C(25) C(31) F(67) -34.8(8)
C(27) C(25) C(31) C(29) 156.3(10)
C(31) C(25) C(27) F(58) 142.2(5)
C(31) C(25) C(27) F(59) -92.8(5)
C(31) C(25) C(27) F(60) 29.5(5)
C(31) C(25) C(27) C(30) -159.5(9)
C(28) C(25) C(29) F(61) 146.1(7)
C(28) C(25) C(29) F(62) -89.0(6)
C(28) C(25) C(29) F(63) 32.2(6)
C(28) C(25) C(29) C(31) -155.8(11)
C(29) C(25) C(28) F(55) -126.8(10)
C(29) C(25) C(28) F(56) 89.2(8)
C(29) C(25) C(28) F(65) -31.6(8)
C(29) C(25) C(28) C(26) 158.2(12)
C(28) C(25) C(30) F(58) -149.0(7)
C(28) C(25) C(30) F(59) 84.1(8)
C(28) C(25) C(30) F(66) -38.5(9)
C(28) C(25) C(30) C(27) 144.0(8)
C(30) C(25) C(28) F(55) 99.8(10)
C(30) C(25) C(28) F(56) -44.2(9)
C(30) C(25) C(28) F(65) -165.0(8)
C(30) C(25) C(28) C(26) 24.8(14)
C(28) C(25) C(31) F(61) 91.4(10)
C(28) C(25) C(31) F(62) -39.5(12)
C(28) C(25) C(31) F(67) -164.9(8)
C(28) C(25) C(31) C(29) 26.2(13)
C(31) C(25) C(28) F(55) -138.8(10)
C(31) C(25) C(28) F(56) 77.2(10)
C(31) C(25) C(28) F(65) -43.6(11)
C(31) C(25) C(28) C(26) 146.2(12)
C(29) C(25) C(30) F(58) 109.9(7)
C(29) C(25) C(30) F(59) -17.0(10)
C(29) C(25) C(30) F(66) -139.6(6)
C(29) C(25) C(30) C(27) 42.9(11)
C(30) C(25) C(29) F(61) -104.1(7)
C(30) C(25) C(29) F(62) 20.8(8)
C(30) C(25) C(29) F(63) 142.0(6)
C(30) C(25) C(29) C(31) -46.0(13)
C(29) C(25) C(31) F(61) 65.2(14)
C(29) C(25) C(31) F(62) -65.7(9)
C(29) C(25) C(31) F(67) 168.9(17)
C(31) C(25) C(29) F(61) -58.1(10)
C(31) C(25) C(29) F(62) 66.8(11)
C(31) C(25) C(29) F(63) -172.0(13)
C(30) C(25) C(31) F(61) -149.4(9)
C(30) C(25) C(31) F(62) 79.7(11)
C(30) C(25) C(31) F(67) -45.7(10)
C(30) C(25) C(31) C(29) 145.4(10)
C(31) C(25) C(30) F(58) 88.8(8)
C(31) C(25) C(30) F(59) -38.2(8)
C(31) C(25) C(30) F(66) -160.8(7)
C(31) C(25) C(30) C(27) 21.8(9)
F(55) C(26) C(28) F(56) -121.0(7)
F(55) C(26) C(28) F(65) 9(9)
F(55) C(26) C(28) C(25) 123.3(7)
F(56) C(26) C(28) F(55) 121.0(7)
F(56) C(26) C(28) F(65) 130(10)
F(56) C(26) C(28) C(25) -115.8(4)
F(57) C(26) C(28) F(55) 9(5)
F(57) C(26) C(28) F(56) -112(5)
F(57) C(26) C(28) F(65) 18(14)
F(57) C(26) C(28) C(25) 133(5)
C(25) C(26) C(28) F(55) -123.3(7)
C(25) C(26) C(28) F(56) 115.8(4)
C(25) C(26) C(28) F(65) -114(10)
F(58) C(27) C(30) F(59) -121.8(5)
F(58) C(27) C(30) C(25) 119.0(5)
F(59) C(27) C(30) F(58) 121.8(5)
F(59) C(27) C(30) C(25) -119.2(3)
F(60) C(27) C(30) F(58) 20(4)
F(60) C(27) C(30) F(59) -102(4)
F(60) C(27) C(30) C(25) 139(4)
C(25) C(27) C(30) F(58) -119.0(5)
C(25) C(27) C(30) F(59) 119.2(3)
F(61) C(29) C(31) F(62) -118.2(4)
F(61) C(29) C(31) F(67) -18(4)
F(61) C(29) C(31) C(25) 124.4(5)
F(62) C(29) C(31) F(61) 118.2(4)
F(62) C(29) C(31) F(67) 100(4)
F(62) C(29) C(31) C(25) -117.4(5)
C(25) C(29) C(31) F(61) -124.4(5)
C(25) C(29) C(31) F(62) 117.4(5)
C(25) C(29) C(31) F(67) -143(4)
